data_4318342
loop_
_publ_author_name
'Rong Cao'
'Kazuyuki Tatsumi'

_publ_contact_author_address
;
Research Center for Materials Science, and Department of Chemistry, Graduate 
School of Science, Nagoya University, Furo-cho, Chikusa-ku, Nagoya 464-8602
;
_publ_contact_author_email ' i45100a@nucc.cc.nagoya-u.ac.jp'
_publ_contact_author_name ' Kazuyuki Tatsumi'
_publ_section_title
;
 Alkylation Reactions of [WS4]2- and [(\h5-C5Me5)WS3]- with
 2,6-Bis(bromomethyl)pyridine: The First Isolation of Bisalkylated
 Tetrathiometalate WS2{2,6-(SCH2)2(C5H3N)}
;
_journal_name_full 'Inorganic Chemistry'
_journal_page_first 4102
_journal_page_last 4104
_journal_paper_doi 10.1021/ic0256258
_journal_volume 41
_journal_year 2002
_chemical_formula_sum 'C29 H40 N2 S6 W2'
_chemical_formula_weight 976.71
_space_group_IT_number 14
_symmetry_cell_setting monoclinic
_symmetry_Int_Tables_number 14
_symmetry_space_group_name_Hall '-P 2yab'
_symmetry_space_group_name_H-M 'P 1 21/a 1'
_audit_creation_date 'Sat May 27 11:17:49 2001'
_audit_creation_method 'from TEXRAY.INF file'
_cell_angle_alpha 90
_cell_angle_beta 94.76(1)
_cell_angle_gamma 90
_cell_formula_units_Z 8
_cell_length_a 15.112(3)
_cell_length_b 21.515(6)
_cell_length_c 21.445(2)
_cell_measurement_reflns_used 25
_cell_measurement_temperature 296.2
_cell_measurement_theta_max 12.1
_cell_measurement_theta_min 3.2
_cell_volume 6948(2)
_computing_cell_refinement 'Rigaku/AFC Diffractometer Control'
_computing_data_collection 'Rigaku/AFC Diffractometer Control'
_computing_data_reduction teXsan
_computing_publication_material teXsan
_computing_structure_refinement teXsan
_computing_structure_solution SHELXS97
_diffrn_ambient_temperature 296.2
_diffrn_measurement_device_type 'Rigaku AFC7R'
_diffrn_measurement_method \w-2\q
_diffrn_orient_matrix_UB_11 0.00200
_diffrn_orient_matrix_UB_12 -0.04644
_diffrn_orient_matrix_UB_13 -0.00104
_diffrn_orient_matrix_UB_21 0.03683
_diffrn_orient_matrix_UB_22 -0.00018
_diffrn_orient_matrix_UB_23 0.04095
_diffrn_orient_matrix_UB_31 -0.05521
_diffrn_orient_matrix_UB_32 -0.00180
_diffrn_orient_matrix_UB_33 0.02261
_diffrn_radiation_detector 'scintillation counter'
_diffrn_radiation_monochromator graphite
_diffrn_radiation_source 'Rigaku rotating anode'
_diffrn_radiation_type 'Mo K\a'
_diffrn_radiation_wavelength 0.7107
_diffrn_reflns_av_R_equivalents 0.089
_diffrn_reflns_av_sigmaI/netI 0.264
_diffrn_reflns_limit_h_max 16
_diffrn_reflns_limit_h_min 0
_diffrn_reflns_limit_k_max 25
_diffrn_reflns_limit_k_min 0
_diffrn_reflns_limit_l_max 25
_diffrn_reflns_limit_l_min -25
_diffrn_reflns_number 11231
_diffrn_reflns_reduction_process 'Lp corrections applied'
_diffrn_reflns_theta_max 25.00
_diffrn_reflns_theta_min 2.12
_diffrn_standards_decay_% -3.74
_diffrn_standards_interval_count 150
_diffrn_standards_number 3
_exptl_absorpt_coefficient_mu 7.006
_exptl_absorpt_correction_T_max 0.999
_exptl_absorpt_correction_T_min 0.741
_exptl_absorpt_correction_type psi-scan
_exptl_absorpt_process_details '(North, Phillips & Mathews, 1968)'
_exptl_crystal_colour violet-red
_exptl_crystal_density_diffrn 1.867
_exptl_crystal_density_method 'not measured'
_exptl_crystal_description needle
_exptl_crystal_F_000 3776.00
_exptl_crystal_size_max 0.150
_exptl_crystal_size_mid 0.100
_exptl_crystal_size_min 0.050
_refine_diff_density_max 1.33
_refine_diff_density_min -1.04
_refine_ls_extinction_method none
_refine_ls_goodness_of_fit_ref 1.240
_refine_ls_hydrogen_treatment noref
_refine_ls_matrix_type full
_refine_ls_number_constraints 0
_refine_ls_number_parameters 393
_refine_ls_number_reflns 3890
_refine_ls_number_restraints 0
_refine_ls_R_factor_all 0.0556
_refine_ls_R_factor_gt 0.0556
_refine_ls_shift/su_max 0.0670
_refine_ls_shift/su_mean 0.0040
_refine_ls_structure_factor_coef F
_refine_ls_weighting_details 'w = 1/[\s^2^(Fo) + 0.00010|Fo|^2^]'
_refine_ls_weighting_scheme calc
_refine_ls_wR_factor_gt 0.0562
_refine_ls_wR_factor_ref 0.0562
_reflns_number_gt 3890
_reflns_number_total 10722
_reflns_threshold_expression >2.0sigma(I)
_cod_data_source_file ic0256258_s1_1.cif
_cod_data_source_block (Cp*WS2(SCH2))2(2_6-C5H3N)
_cod_depositor_comments
;
The following automatic conversions were performed:
'_reflns_observed_expression' tag replaced with
'_reflns_threshold_expression' tag as specified in the replacement
file
'cod-tools/trunk/perl-scripts/inputs/replacement_tags.lst'.

'_atom_site_calc_flags'
tag replaced with '_atom_site_calc_flag' tag as specified in the
replacement file
'cod-tools/trunk/perl-scripts/inputs/replacement_tags.lst'.

'_atom_type_scat_imag'
tag replaced with '_atom_type_scat_dispersion_imag' tag as specified
in the replacement file
'cod-tools/trunk/perl-scripts/inputs/replacement_tags.lst'.

Automatic conversion script
Id: cif_correct_tags 3137 2015-03-23 15:08:43Z antanas 
;
_cod_original_sg_symbol_H-M 'P 21/a '
_cod_original_formula_sum 'C29 H40 N2 S6 W2 '
_cod_database_code 4318342

loop_
_symmetry_equiv_pos_as_xyz
x,y,z
1/2-x,1/2+y,-z
-x,-y,-z
1/2+x,1/2-y,z

loop_
_atom_site_label
_atom_site_type_symbol
_atom_site_fract_x
_atom_site_fract_y
_atom_site_fract_z
_atom_site_U_iso_or_equiv
_atom_site_adp_type
_atom_site_occupancy
_atom_site_calc_flag
_atom_site_refinement_flags
W(1) W 0.88635(8) 0.77879(6) -0.04172(6) 0.0358(4) Uani 1.00 d .
W(2) W 0.58766(8) 0.54294(6) 0.27464(6) 0.0373(4) Uani 1.00 d .
W(3) W 0.92797(8) 0.27334(6) 0.46139(6) 0.0423(4) Uani 1.00 d .
W(4) W 0.57231(9) -0.03166(6) 0.21881(6) 0.0479(4) Uani 1.00 d .
S(1) S 0.8766(5) 0.6707(3) -0.0358(4) 0.044(3) Uani 1.00 d .
S(2) S 0.8366(6) 0.8099(4) 0.0440(4) 0.063(3) Uani 1.00 d .
S(3) S 0.7852(6) 0.8016(4) -0.1155(4) 0.063(3) Uani 1.00 d .
S(4) S 0.5931(5) 0.5490(4) 0.1660(3) 0.043(2) Uani 1.00 d .
S(5) S 0.6880(6) 0.6083(4) 0.3092(4) 0.069(3) Uani 1.00 d .
S(6) S 0.6417(6) 0.4528(4) 0.2984(4) 0.059(3) Uani 1.00 d .
S(7) S 0.9091(6) 0.1655(4) 0.4510(4) 0.058(3) Uani 1.00 d .
S(8) S 0.8850(6) 0.2920(4) 0.5515(4) 0.063(3) Uani 1.00 d .
S(9) S 0.8256(7) 0.3107(5) 0.3962(5) 0.084(4) Uani 1.00 d .
S(10) S 0.5959(5) -0.0360(4) 0.3280(4) 0.060(3) Uani 1.00 d .
S(11) S 0.6643(7) -0.0981(5) 0.1852(6) 0.094(4) Uani 1.00 d .
S(12) S 0.6243(7) 0.0586(5) 0.1971(5) 0.082(4) Uani 1.00 d .
N(1) N 0.738(1) 0.589(1) 0.064(1) 0.041(6) Uiso 1.00 d .
N(2) N 0.752(1) 0.058(1) 0.409(1) 0.045(7) Uiso 1.00 d .
N(3) N 0.323(3) 0.341(2) 0.179(2) 0.14(1) Uiso 1.00 d .
N(4) N 0.272(3) 0.705(2) 0.317(2) 0.16(1) Uiso 1.00 d .
C(1) C 0.761(2) 0.660(1) -0.023(1) 0.047(8) Uiso 1.00 d .
C(2) C 0.748(2) 0.592(1) 0.001(1) 0.047(8) Uiso 1.00 d .
C(3) C 0.749(2) 0.542(1) -0.035(1) 0.053(8) Uiso 1.00 d .
C(4) C 0.735(2) 0.485(2) -0.013(2) 0.069(10) Uiso 1.00 d .
C(5) C 0.723(2) 0.483(1) 0.050(2) 0.062(9) Uiso 1.00 d .
C(6) C 0.725(2) 0.531(1) 0.087(1) 0.035(7) Uiso 1.00 d .
C(7) C 0.707(2) 0.532(1) 0.156(1) 0.060(9) Uiso 1.00 d .
C(8) C 1.038(2) 0.798(1) -0.002(1) 0.035(7) Uiso 1.00 d .
C(9) C 1.041(2) 0.746(1) -0.043(1) 0.030(7) Uiso 1.00 d .
C(10) C 1.012(2) 0.768(1) -0.105(1) 0.055(9) Uiso 1.00 d .
C(11) C 0.992(2) 0.830(1) -0.100(1) 0.025(6) Uiso 1.00 d .
C(12) C 1.003(2) 0.849(1) -0.037(1) 0.037(7) Uiso 1.00 d .
C(13) C 1.071(2) 0.793(1) 0.067(1) 0.052(9) Uiso 1.00 d .
C(14) C 1.082(2) 0.685(1) -0.029(1) 0.047(8) Uiso 1.00 d .
C(15) C 1.004(2) 0.730(2) -0.167(2) 0.075(10) Uiso 1.00 d .
C(16) C 0.964(2) 0.874(1) -0.153(1) 0.047(8) Uiso 1.00 d .
C(17) C 1.001(2) 0.914(2) -0.011(2) 0.070(10) Uiso 1.00 d .
C(18) C 0.454(2) 0.603(1) 0.257(1) 0.038(7) Uiso 1.00 d .
C(19) C 0.482(2) 0.608(1) 0.318(1) 0.051(8) Uiso 1.00 d .
C(20) C 0.476(2) 0.544(1) 0.342(1) 0.049(8) Uiso 1.00 d .
C(21) C 0.441(2) 0.508(1) 0.296(1) 0.041(8) Uiso 1.00 d .
C(22) C 0.427(2) 0.545(1) 0.239(1) 0.048(8) Uiso 1.00 d .
C(23) C 0.445(3) 0.660(2) 0.214(2) 0.09(1) Uiso 1.00 d .
C(24) C 0.506(2) 0.663(2) 0.358(2) 0.08(1) Uiso 1.00 d .
C(25) C 0.491(2) 0.525(2) 0.412(2) 0.08(1) Uiso 1.00 d .
C(26) C 0.417(2) 0.440(1) 0.299(2) 0.061(9) Uiso 1.00 d .
C(27) C 0.382(2) 0.522(1) 0.179(2) 0.066(10) Uiso 1.00 d .
C(28) C 0.796(2) 0.152(1) 0.468(1) 0.057(9) Uiso 1.00 d .
C(29) C 0.775(2) 0.085(1) 0.466(1) 0.039(7) Uiso 1.00 d .
C(30) C 0.777(2) 0.053(2) 0.521(2) 0.070(10) Uiso 1.00 d .
C(31) C 0.753(2) -0.012(1) 0.518(2) 0.053(9) Uiso 1.00 d .
C(32) C 0.734(2) -0.038(2) 0.461(2) 0.08(1) Uiso 1.00 d .
C(33) C 0.736(2) -0.004(1) 0.413(2) 0.051(9) Uiso 1.00 d .
C(34) C 0.719(2) -0.024(1) 0.344(2) 0.069(10) Uiso 1.00 d .
C(35) C 1.043(2) 0.345(1) 0.456(1) 0.045(8) Uiso 1.00 d .
C(36) C 1.077(2) 0.298(1) 0.499(1) 0.049(9) Uiso 1.00 d .
C(37) C 1.088(2) 0.245(1) 0.471(1) 0.038(8) Uiso 1.00 d .
C(38) C 1.059(2) 0.254(1) 0.405(1) 0.040(8) Uiso 1.00 d .
C(39) C 1.035(2) 0.315(1) 0.396(2) 0.051(8) Uiso 1.00 d .
C(40) C 1.025(2) 0.415(1) 0.466(1) 0.060(9) Uiso 1.00 d .
C(41) C 1.104(2) 0.317(2) 0.566(2) 0.07(1) Uiso 1.00 d .
C(42) C 1.128(2) 0.186(2) 0.497(2) 0.066(10) Uiso 1.00 d .
C(43) C 1.068(2) 0.207(1) 0.352(1) 0.055(9) Uiso 1.00 d .
C(44) C 1.009(2) 0.351(2) 0.335(2) 0.069(10) Uiso 1.00 d .
C(45) C 0.418(2) -0.029(1) 0.248(1) 0.044(8) Uiso 1.00 d .
C(46) C 0.423(2) 0.005(1) 0.194(1) 0.047(8) Uiso 1.00 d .
C(47) C 0.451(2) -0.036(2) 0.145(2) 0.060(9) Uiso 1.00 d .
C(48) C 0.455(2) -0.093(1) 0.172(1) 0.046(8) Uiso 1.00 d .
C(49) C 0.439(2) -0.089(1) 0.231(1) 0.046(8) Uiso 1.00 d .
C(50) C 0.385(2) -0.008(1) 0.309(2) 0.062(9) Uiso 1.00 d .
C(51) C 0.400(3) 0.075(2) 0.184(2) 0.10(1) Uiso 1.00 d .
C(52) C 0.463(2) -0.018(2) 0.079(2) 0.071(10) Uiso 1.00 d .
C(53) C 0.465(2) -0.151(2) 0.136(2) 0.09(1) Uiso 1.00 d .
C(54) C 0.434(2) -0.145(2) 0.276(2) 0.073(10) Uiso 1.00 d .
C(55) C 0.292(3) 0.325(2) 0.217(2) 0.12(1) Uiso 1.00 d .
C(56) C 0.247(3) 0.306(2) 0.272(2) 0.14(1) Uiso 1.00 d .
C(57) C 0.242(4) 0.732(3) 0.273(3) 0.17(1) Uiso 1.00 d .
C(58) C 0.214(4) 0.762(3) 0.210(3) 0.20(1) Uiso 1.00 d .
H(1) H 0.7441 0.6882 0.0074 0.0548 Uiso 1.00 calc .
H(2) H 0.7254 0.6653 -0.0611 0.0548 Uiso 1.00 calc .
H(3) H 0.7603 0.5462 -0.0795 0.0622 Uiso 1.00 calc .
H(4) H 0.7341 0.4472 -0.0390 0.0809 Uiso 1.00 calc .
H(5) H 0.7115 0.4429 0.0683 0.0739 Uiso 1.00 calc .
H(6) H 0.7417 0.5626 0.1781 0.0707 Uiso 1.00 calc .
H(7) H 0.7194 0.4922 0.1744 0.0707 Uiso 1.00 calc .
H(8) H 1.0390 0.7640 0.0879 0.0650 Uiso 1.00 calc .
H(9) H 1.1333 0.7825 0.0711 0.0650 Uiso 1.00 calc .
H(10) H 1.0659 0.8335 0.0865 0.0650 Uiso 1.00 calc .
H(11) H 1.0462 0.6505 -0.0452 0.0587 Uiso 1.00 calc .
H(12) H 1.1385 0.6809 -0.0498 0.0587 Uiso 1.00 calc .
H(13) H 1.0976 0.6779 0.0142 0.0587 Uiso 1.00 calc .
H(14) H 0.9401 0.7249 -0.1832 0.0933 Uiso 1.00 calc .
H(15) H 1.0354 0.7427 -0.1984 0.0933 Uiso 1.00 calc .
H(16) H 1.0203 0.6847 -0.1577 0.0933 Uiso 1.00 calc .
H(17) H 1.0040 0.9096 -0.1542 0.0546 Uiso 1.00 calc .
H(18) H 0.9573 0.8557 -0.1921 0.0546 Uiso 1.00 calc .
H(19) H 0.9054 0.8941 -0.1460 0.0546 Uiso 1.00 calc .
H(20) H 1.0571 0.9251 0.0047 0.0849 Uiso 1.00 calc .
H(21) H 0.9737 0.9403 -0.0398 0.0849 Uiso 1.00 calc .
H(22) H 0.9632 0.9103 0.0249 0.0849 Uiso 1.00 calc .
H(23) H 0.5040 0.6794 0.2122 0.1230 Uiso 1.00 calc .
H(24) H 0.4239 0.6476 0.1718 0.1230 Uiso 1.00 calc .
H(25) H 0.4054 0.6901 0.2296 0.1230 Uiso 1.00 calc .
H(26) H 0.5255 0.6501 0.4010 0.1002 Uiso 1.00 calc .
H(27) H 0.5543 0.6867 0.3418 0.1002 Uiso 1.00 calc .
H(28) H 0.4550 0.6905 0.3599 0.1002 Uiso 1.00 calc .
H(29) H 0.4329 0.5141 0.4254 0.0892 Uiso 1.00 calc .
H(30) H 0.5283 0.4883 0.4137 0.0892 Uiso 1.00 calc .
H(31) H 0.5170 0.5581 0.4352 0.0892 Uiso 1.00 calc .
H(32) H 0.3762 0.4341 0.3304 0.0844 Uiso 1.00 calc .
H(33) H 0.3926 0.4268 0.2587 0.0844 Uiso 1.00 calc .
H(34) H 0.4721 0.4173 0.3108 0.0844 Uiso 1.00 calc .
H(35) H 0.3264 0.5431 0.1685 0.0838 Uiso 1.00 calc .
H(36) H 0.4208 0.5301 0.1443 0.0838 Uiso 1.00 calc .
H(37) H 0.3723 0.4775 0.1804 0.0838 Uiso 1.00 calc .
H(38) H 0.7867 0.1677 0.5091 0.0663 Uiso 1.00 calc .
H(39) H 0.7560 0.1729 0.4369 0.0663 Uiso 1.00 calc .
H(40) H 0.7936 0.0725 0.5609 0.0892 Uiso 1.00 calc .
H(41) H 0.7511 -0.0364 0.5560 0.0624 Uiso 1.00 calc .
H(42) H 0.7198 -0.0813 0.4572 0.1008 Uiso 1.00 calc .
H(43) H 0.7497 -0.0632 0.3386 0.0846 Uiso 1.00 calc .
H(44) H 0.7396 0.0072 0.3174 0.0846 Uiso 1.00 calc .
H(45) H 1.0369 0.4229 0.5120 0.0666 Uiso 1.00 calc .
H(46) H 1.0700 0.4381 0.4456 0.0666 Uiso 1.00 calc .
H(47) H 0.9680 0.4254 0.4522 0.0666 Uiso 1.00 calc .
H(48) H 1.1249 0.2837 0.5893 0.0875 Uiso 1.00 calc .
H(49) H 1.1491 0.3503 0.5643 0.0875 Uiso 1.00 calc .
H(50) H 1.0518 0.3365 0.5829 0.0875 Uiso 1.00 calc .
H(51) H 1.0949 0.1690 0.5308 0.0842 Uiso 1.00 calc .
H(52) H 1.1264 0.1523 0.4642 0.0842 Uiso 1.00 calc .
H(53) H 1.1895 0.1908 0.5125 0.0842 Uiso 1.00 calc .
H(54) H 1.0113 0.2021 0.3271 0.0663 Uiso 1.00 calc .
H(55) H 1.1127 0.2200 0.3253 0.0663 Uiso 1.00 calc .
H(56) H 1.0848 0.1660 0.3699 0.0663 Uiso 1.00 calc .
H(57) H 1.0545 0.3829 0.3305 0.0755 Uiso 1.00 calc .
H(58) H 1.0095 0.3223 0.3004 0.0755 Uiso 1.00 calc .
H(59) H 0.9526 0.3695 0.3372 0.0755 Uiso 1.00 calc .
H(60) H 0.4309 -0.0196 0.3432 0.0751 Uiso 1.00 calc .
H(61) H 0.3748 0.0348 0.3095 0.0751 Uiso 1.00 calc .
H(62) H 0.3314 -0.0316 0.3166 0.0751 Uiso 1.00 calc .
H(63) H 0.4319 0.1018 0.2117 0.1142 Uiso 1.00 calc .
H(64) H 0.4075 0.0870 0.1400 0.1142 Uiso 1.00 calc .
H(65) H 0.3342 0.0812 0.1883 0.1142 Uiso 1.00 calc .
H(66) H 0.5179 -0.0352 0.0677 0.0911 Uiso 1.00 calc .
H(67) H 0.4137 -0.0408 0.0537 0.0911 Uiso 1.00 calc .
H(68) H 0.4570 0.0242 0.0730 0.0911 Uiso 1.00 calc .
H(69) H 0.4112 -0.1755 0.1379 0.1161 Uiso 1.00 calc .
H(70) H 0.4749 -0.1412 0.0940 0.1161 Uiso 1.00 calc .
H(71) H 0.5149 -0.1742 0.1560 0.1161 Uiso 1.00 calc .
H(72) H 0.3712 -0.1477 0.2880 0.0887 Uiso 1.00 calc .
H(73) H 0.4509 -0.1817 0.2587 0.0887 Uiso 1.00 calc .
H(74) H 0.4701 -0.1358 0.3159 0.0887 Uiso 1.00 calc .
H(75) H 0.2154 0.3404 0.2838 0.1627 Uiso 1.00 calc .
H(76) H 0.2069 0.2729 0.2544 0.1627 Uiso 1.00 calc .
H(77) H 0.2897 0.2901 0.3014 0.1627 Uiso 1.00 calc .
H(78) H 0.2620 0.7866 0.2032 0.2366 Uiso 1.00 calc .
H(79) H 0.2059 0.7266 0.1832 0.2366 Uiso 1.00 calc .
H(80) H 0.1610 0.7821 0.2174 0.2366 Uiso 1.00 calc .

loop_
_atom_site_aniso_label
_atom_site_aniso_U_11
_atom_site_aniso_U_22
_atom_site_aniso_U_33
_atom_site_aniso_U_12
_atom_site_aniso_U_13
_atom_site_aniso_U_23
W(1) 0.0388(8) 0.0324(7) 0.0367(8) -0.0029(7) 0.0059(6) -0.0013(7)
W(2) 0.0417(8) 0.0406(8) 0.0293(8) 0.0009(7) 0.0015(6) 0.0034(7)
W(3) 0.0435(9) 0.0404(8) 0.0432(8) 0.0024(7) 0.0043(7) -0.0008(8)
W(4) 0.0485(9) 0.0513(9) 0.0438(9) -0.0094(7) 0.0029(7) -0.0055(8)
S(1) 0.044(5) 0.045(5) 0.044(5) -0.008(4) 0.011(4) -0.003(4)
S(2) 0.068(7) 0.066(6) 0.056(6) -0.004(5) 0.021(5) -0.024(5)
S(3) 0.049(6) 0.063(6) 0.074(7) 0.006(5) -0.014(5) 0.012(5)
S(4) 0.046(5) 0.052(5) 0.031(5) 0.003(4) 0.002(4) -0.002(4)
S(5) 0.082(7) 0.058(6) 0.064(7) -0.004(5) -0.008(6) 0.000(5)
S(6) 0.057(6) 0.054(5) 0.068(6) 0.007(5) 0.005(5) 0.016(5)
S(7) 0.044(6) 0.048(5) 0.084(7) -0.010(4) 0.015(5) -0.009(5)
S(8) 0.071(7) 0.058(6) 0.061(6) 0.010(5) 0.017(5) 0.000(5)
S(9) 0.066(7) 0.102(8) 0.079(8) 0.008(6) -0.012(6) -0.002(7)
S(10) 0.048(6) 0.079(7) 0.052(6) -0.013(5) -0.002(5) -0.010(5)
S(11) 0.062(7) 0.089(8) 0.13(1) 0.011(6) 0.001(7) -0.034(7)
S(12) 0.078(8) 0.079(7) 0.089(8) -0.036(6) 0.011(6) 0.003(6)

loop_
_atom_type_symbol
_atom_type_description
_atom_type_scat_dispersion_real
_atom_type_scat_dispersion_imag
_atom_type_scat_source
W W -0.849 6.872
;International Tables for Crystallography
(1992, Vol. C, Tables 4.2.6.8 and 6.1.1.1)
;
S S 0.125 0.123
;International Tables for Crystallography
(1992, Vol. C, Tables 4.2.6.8 and 6.1.1.1)
;
N N 0.006 0.003
;International Tables for Crystallography
(1992, Vol. C, Tables 4.2.6.8 and 6.1.1.1)
;
C C 0.003 0.002
;International Tables for Crystallography
(1992, Vol. C, Tables 4.2.6.8 and 6.1.1.1)
;
H H 0.000 0.000
;International Tables for Crystallography
(1992, Vol. C, Table 6.1.1.2)
;

loop_
_geom_angle_atom_site_label_1
_geom_angle_atom_site_label_2
_geom_angle_atom_site_label_3
_geom_angle
_geom_angle_site_symmetry_1
_geom_angle_site_symmetry_2
_geom_angle_site_symmetry_3
_geom_angle_publ_flag
S(1) W(1) S(2) 103.6(3) 1_555 1_555 1_555 yes
S(1) W(1) S(3) 102.8(3) 1_555 1_555 1_555 yes
S(1) W(1) C(8) 102.2(7) 1_555 1_555 1_555 yes
S(1) W(1) C(9) 77.2(6) 1_555 1_555 1_555 yes
S(1) W(1) C(10) 89.5(8) 1_555 1_555 1_555 yes
S(1) W(1) C(11) 122.9(6) 1_555 1_555 1_555 yes
S(1) W(1) C(12) 134.3(7) 1_555 1_555 1_555 yes
S(2) W(1) S(3) 106.2(4) 1_555 1_555 1_555 yes
S(2) W(1) C(8) 92.2(7) 1_555 1_555 1_555 yes
S(2) W(1) C(9) 120.4(7) 1_555 1_555 1_555 yes
S(2) W(1) C(10) 148.2(8) 1_555 1_555 1_555 yes
S(2) W(1) C(11) 126.7(6) 1_555 1_555 1_555 yes
S(2) W(1) C(12) 94.5(7) 1_555 1_555 1_555 yes
S(3) W(1) C(8) 144.3(7) 1_555 1_555 1_555 yes
S(3) W(1) C(9) 132.3(7) 1_555 1_555 1_555 yes
S(3) W(1) C(10) 98.7(8) 1_555 1_555 1_555 yes
S(3) W(1) C(11) 88.6(7) 1_555 1_555 1_555 yes
S(3) W(1) C(12) 111.9(7) 1_555 1_555 1_555 yes
C(8) W(1) C(9) 34.0(8) 1_555 1_555 1_555 yes
C(8) W(1) C(10) 56.4(10) 1_555 1_555 1_555 yes
C(8) W(1) C(11) 56.2(9) 1_555 1_555 1_555 yes
C(8) W(1) C(12) 34.6(8) 1_555 1_555 1_555 yes
C(9) W(1) C(10) 34.2(9) 1_555 1_555 1_555 yes
C(9) W(1) C(11) 56.1(8) 1_555 1_555 1_555 yes
C(9) W(1) C(12) 57.5(9) 1_555 1_555 1_555 yes
C(10) W(1) C(11) 33.4(9) 1_555 1_555 1_555 yes
C(10) W(1) C(12) 57.3(10) 1_555 1_555 1_555 yes
C(11) W(1) C(12) 34.6(8) 1_555 1_555 1_555 yes
S(4) W(2) S(5) 102.9(3) 1_555 1_555 1_555 yes
S(4) W(2) S(6) 104.0(3) 1_555 1_555 1_555 yes
S(4) W(2) C(18) 84.7(7) 1_555 1_555 1_555 yes
S(4) W(2) C(19) 116.2(8) 1_555 1_555 1_555 yes
S(4) W(2) C(20) 135.2(8) 1_555 1_555 1_555 yes
S(4) W(2) C(21) 108.2(7) 1_555 1_555 1_555 yes
S(4) W(2) C(22) 78.9(7) 1_555 1_555 1_555 yes
S(5) W(2) S(6) 105.3(4) 1_555 1_555 1_555 yes
S(5) W(2) C(18) 105.1(7) 1_555 1_555 1_555 yes
S(5) W(2) C(19) 87.5(8) 1_555 1_555 1_555 yes
S(5) W(2) C(20) 107.9(8) 1_555 1_555 1_555 yes
S(5) W(2) C(21) 140.1(7) 1_555 1_555 1_555 yes
S(5) W(2) C(22) 137.3(7) 1_555 1_555 1_555 yes
S(6) W(2) C(18) 145.4(7) 1_555 1_555 1_555 yes
S(6) W(2) C(19) 133.8(8) 1_555 1_555 1_555 yes
S(6) W(2) C(20) 98.3(8) 1_555 1_555 1_555 yes
S(6) W(2) C(21) 90.8(7) 1_555 1_555 1_555 yes
S(6) W(2) C(22) 115.7(7) 1_555 1_555 1_555 yes
C(18) W(2) C(19) 33.2(9) 1_555 1_555 1_555 yes
C(18) W(2) C(20) 56(1) 1_555 1_555 1_555 yes
C(18) W(2) C(21) 55.0(9) 1_555 1_555 1_555 yes
C(18) W(2) C(22) 32.1(8) 1_555 1_555 1_555 yes
C(19) W(2) C(20) 36.4(9) 1_555 1_555 1_555 yes
C(19) W(2) C(21) 56.6(10) 1_555 1_555 1_555 yes
C(19) W(2) C(22) 55(1) 1_555 1_555 1_555 yes
C(20) W(2) C(21) 32.6(9) 1_555 1_555 1_555 yes
C(20) W(2) C(22) 56.4(10) 1_555 1_555 1_555 yes
C(21) W(2) C(22) 34.6(9) 1_555 1_555 1_555 yes
S(7) W(3) S(8) 103.2(3) 1_555 1_555 1_555 yes
S(7) W(3) S(9) 103.4(4) 1_555 1_555 1_555 yes
S(7) W(3) C(35) 137.2(7) 1_555 1_555 1_555 yes
S(7) W(3) C(36) 111.0(7) 1_555 1_555 1_555 yes
S(7) W(3) C(37) 82.7(7) 1_555 1_555 1_555 yes
S(7) W(3) C(38) 83.1(7) 1_555 1_555 1_555 yes
S(7) W(3) C(39) 113.4(8) 1_555 1_555 1_555 yes
S(8) W(3) S(9) 105.2(4) 1_555 1_555 1_555 yes
S(8) W(3) C(35) 101.7(8) 1_555 1_555 1_555 yes
S(8) W(3) C(36) 90.1(8) 1_555 1_555 1_555 yes
S(8) W(3) C(37) 109.8(7) 1_555 1_555 1_555 yes
S(8) W(3) C(38) 143.6(7) 1_555 1_555 1_555 yes
S(8) W(3) C(39) 136.9(8) 1_555 1_555 1_555 yes
S(9) W(3) C(35) 102.8(8) 1_555 1_555 1_555 yes
S(9) W(3) C(36) 137.9(8) 1_555 1_555 1_555 yes
S(9) W(3) C(37) 141.9(7) 1_555 1_555 1_555 yes
S(9) W(3) C(38) 108.1(8) 1_555 1_555 1_555 yes
S(9) W(3) C(39) 87.9(8) 1_555 1_555 1_555 yes
C(35) W(3) C(36) 35.1(9) 1_555 1_555 1_555 yes
C(35) W(3) C(37) 56.2(10) 1_555 1_555 1_555 yes
C(35) W(3) C(38) 56.8(9) 1_555 1_555 1_555 yes
C(35) W(3) C(39) 35.3(9) 1_555 1_555 1_555 yes
C(36) W(3) C(37) 31.2(8) 1_555 1_555 1_555 yes
C(36) W(3) C(38) 55.0(10) 1_555 1_555 1_555 yes
C(36) W(3) C(39) 56(1) 1_555 1_555 1_555 yes
C(37) W(3) C(38) 34.5(9) 1_555 1_555 1_555 yes
C(37) W(3) C(39) 56.2(10) 1_555 1_555 1_555 yes
C(38) W(3) C(39) 33.0(8) 1_555 1_555 1_555 yes
S(10) W(4) S(11) 105.0(4) 1_555 1_555 1_555 yes
S(10) W(4) S(12) 102.9(4) 1_555 1_555 1_555 yes
S(10) W(4) C(45) 79.4(7) 1_555 1_555 1_555 yes
S(10) W(4) C(46) 107.2(8) 1_555 1_555 1_555 yes
S(10) W(4) C(47) 136.5(8) 1_555 1_555 1_555 yes
S(10) W(4) C(48) 116.8(7) 1_555 1_555 1_555 yes
S(10) W(4) C(49) 85.9(8) 1_555 1_555 1_555 yes
S(11) W(4) S(12) 105.5(4) 1_555 1_555 1_555 yes
S(11) W(4) C(45) 138.7(7) 1_555 1_555 1_555 yes
S(11) W(4) C(46) 139.6(8) 1_555 1_555 1_555 yes
S(11) W(4) C(47) 104.0(8) 1_555 1_555 1_555 yes
S(11) W(4) C(48) 88.1(7) 1_555 1_555 1_555 yes
S(11) W(4) C(49) 105.4(7) 1_555 1_555 1_555 yes
S(12) W(4) C(45) 113.6(7) 1_555 1_555 1_555 yes
S(12) W(4) C(46) 90.4(8) 1_555 1_555 1_555 yes
S(12) W(4) C(47) 99.7(9) 1_555 1_555 1_555 yes
S(12) W(4) C(48) 133.0(8) 1_555 1_555 1_555 yes
S(12) W(4) C(49) 144.3(7) 1_555 1_555 1_555 yes
C(45) W(4) C(46) 32.8(9) 1_555 1_555 1_555 yes
C(45) W(4) C(47) 57(1) 1_555 1_555 1_555 yes
C(45) W(4) C(48) 55.5(10) 1_555 1_555 1_555 yes
C(45) W(4) C(49) 33.3(9) 1_555 1_555 1_555 yes
C(46) W(4) C(47) 35.8(9) 1_555 1_555 1_555 yes
C(46) W(4) C(48) 55.7(10) 1_555 1_555 1_555 yes
C(46) W(4) C(49) 54.2(10) 1_555 1_555 1_555 yes
C(47) W(4) C(48) 33.6(9) 1_555 1_555 1_555 yes
C(47) W(4) C(49) 55(1) 1_555 1_555 1_555 yes
C(48) W(4) C(49) 32.2(9) 1_555 1_555 1_555 yes
W(1) S(1) C(1) 101.9(10) 1_555 1_555 1_555 yes
W(2) S(4) C(7) 102(1) 1_555 1_555 1_555 yes
W(3) S(7) C(28) 104(1) 1_555 1_555 1_555 yes
W(4) S(10) C(34) 104(1) 1_555 1_555 1_555 yes
C(2) N(1) C(6) 116(2) 1_555 1_555 1_555 yes
C(29) N(2) C(33) 112(2) 1_555 1_555 1_555 yes
S(1) C(1) C(2) 108(1) 1_555 1_555 1_555 yes
S(1) C(1) H(1) 110(2) 1_555 1_555 1_555 no
S(1) C(1) H(2) 109(2) 1_555 1_555 1_555 no
C(2) C(1) H(1) 109(2) 1_555 1_555 1_555 no
C(2) C(1) H(2) 109(2) 1_555 1_555 1_555 no
H(1) C(1) H(2) 109(2) 1_555 1_555 1_555 no
N(1) C(2) C(1) 113(2) 1_555 1_555 1_555 yes
N(1) C(2) C(3) 122(2) 1_555 1_555 1_555 yes
C(1) C(2) C(3) 123(2) 1_555 1_555 1_555 yes
C(2) C(3) C(4) 121(3) 1_555 1_555 1_555 yes
C(2) C(3) H(3) 120(3) 1_555 1_555 1_555 no
C(4) C(3) H(3) 118(3) 1_555 1_555 1_555 no
C(3) C(4) C(5) 115(3) 1_555 1_555 1_555 yes
C(3) C(4) H(4) 123(3) 1_555 1_555 1_555 no
C(5) C(4) H(4) 121(3) 1_555 1_555 1_555 no
C(4) C(5) C(6) 123(3) 1_555 1_555 1_555 yes
C(4) C(5) H(5) 118(3) 1_555 1_555 1_555 no
C(6) C(5) H(5) 118(3) 1_555 1_555 1_555 no
N(1) C(6) C(5) 120(2) 1_555 1_555 1_555 yes
N(1) C(6) C(7) 112(2) 1_555 1_555 1_555 yes
C(5) C(6) C(7) 126(2) 1_555 1_555 1_555 yes
S(4) C(7) C(6) 111(2) 1_555 1_555 1_555 yes
S(4) C(7) H(6) 107(2) 1_555 1_555 1_555 no
S(4) C(7) H(7) 107(2) 1_555 1_555 1_555 no
C(6) C(7) H(6) 110(2) 1_555 1_555 1_555 no
C(6) C(7) H(7) 109(2) 1_555 1_555 1_555 no
H(6) C(7) H(7) 109(3) 1_555 1_555 1_555 no
W(1) C(8) C(9) 74(1) 1_555 1_555 1_555 yes
W(1) C(8) C(12) 69(1) 1_555 1_555 1_555 yes
W(1) C(8) C(13) 123(1) 1_555 1_555 1_555 yes
C(9) C(8) C(12) 108(2) 1_555 1_555 1_555 yes
C(9) C(8) C(13) 122(2) 1_555 1_555 1_555 yes
C(12) C(8) C(13) 129(2) 1_555 1_555 1_555 yes
W(1) C(9) C(8) 71(1) 1_555 1_555 1_555 yes
W(1) C(9) C(10) 72(1) 1_555 1_555 1_555 yes
W(1) C(9) C(14) 129(1) 1_555 1_555 1_555 yes
C(8) C(9) C(10) 106(2) 1_555 1_555 1_555 yes
C(8) C(9) C(14) 127(2) 1_555 1_555 1_555 yes
C(10) C(9) C(14) 124(2) 1_555 1_555 1_555 yes
W(1) C(10) C(9) 73(1) 1_555 1_555 1_555 yes
W(1) C(10) C(11) 71(1) 1_555 1_555 1_555 yes
W(1) C(10) C(15) 121(2) 1_555 1_555 1_555 yes
C(9) C(10) C(11) 107(2) 1_555 1_555 1_555 yes
C(9) C(10) C(15) 127(2) 1_555 1_555 1_555 yes
C(11) C(10) C(15) 125(2) 1_555 1_555 1_555 yes
W(1) C(11) C(10) 75(1) 1_555 1_555 1_555 yes
W(1) C(11) C(12) 70(1) 1_555 1_555 1_555 yes
W(1) C(11) C(16) 121(1) 1_555 1_555 1_555 yes
C(10) C(11) C(12) 110(2) 1_555 1_555 1_555 yes
C(10) C(11) C(16) 126(2) 1_555 1_555 1_555 yes
C(12) C(11) C(16) 123(2) 1_555 1_555 1_555 yes
W(1) C(12) C(8) 76(1) 1_555 1_555 1_555 yes
W(1) C(12) C(11) 75(1) 1_555 1_555 1_555 yes
W(1) C(12) C(17) 125(1) 1_555 1_555 1_555 yes
C(8) C(12) C(11) 107(2) 1_555 1_555 1_555 yes
C(8) C(12) C(17) 123(2) 1_555 1_555 1_555 yes
C(11) C(12) C(17) 128(2) 1_555 1_555 1_555 yes
C(8) C(13) H(8) 111(2) 1_555 1_555 1_555 no
C(8) C(13) H(9) 109(2) 1_555 1_555 1_555 no
C(8) C(13) H(10) 109(2) 1_555 1_555 1_555 no
H(8) C(13) H(9) 109(2) 1_555 1_555 1_555 no
H(8) C(13) H(10) 109(2) 1_555 1_555 1_555 no
H(9) C(13) H(10) 106(2) 1_555 1_555 1_555 no
C(9) C(14) H(11) 113(2) 1_555 1_555 1_555 no
C(9) C(14) H(12) 110(2) 1_555 1_555 1_555 no
C(9) C(14) H(13) 113(2) 1_555 1_555 1_555 no
H(11) C(14) H(12) 105(2) 1_555 1_555 1_555 no
H(11) C(14) H(13) 108(2) 1_555 1_555 1_555 no
H(12) C(14) H(13) 105(2) 1_555 1_555 1_555 no
C(10) C(15) H(14) 111(2) 1_555 1_555 1_555 no
C(10) C(15) H(15) 118(3) 1_555 1_555 1_555 no
C(10) C(15) H(16) 110(3) 1_555 1_555 1_555 no
H(14) C(15) H(15) 108(3) 1_555 1_555 1_555 no
H(14) C(15) H(16) 100(3) 1_555 1_555 1_555 no
H(15) C(15) H(16) 107(3) 1_555 1_555 1_555 no
C(11) C(16) H(17) 111(2) 1_555 1_555 1_555 no
C(11) C(16) H(18) 114(2) 1_555 1_555 1_555 no
C(11) C(16) H(19) 110(2) 1_555 1_555 1_555 no
H(17) C(16) H(18) 108(2) 1_555 1_555 1_555 no
H(17) C(16) H(19) 103(2) 1_555 1_555 1_555 no
H(18) C(16) H(19) 106(2) 1_555 1_555 1_555 no
C(12) C(17) H(20) 109(3) 1_555 1_555 1_555 no
C(12) C(17) H(21) 110(3) 1_555 1_555 1_555 no
C(12) C(17) H(22) 104(2) 1_555 1_555 1_555 no
H(20) C(17) H(21) 115(3) 1_555 1_555 1_555 no
H(20) C(17) H(22) 108(3) 1_555 1_555 1_555 no
H(21) C(17) H(22) 108(3) 1_555 1_555 1_555 no
W(2) C(18) C(19) 72(1) 1_555 1_555 1_555 yes
W(2) C(18) C(22) 77(1) 1_555 1_555 1_555 yes
W(2) C(18) C(23) 124(2) 1_555 1_555 1_555 yes
C(19) C(18) C(22) 113(2) 1_555 1_555 1_555 yes
C(19) C(18) C(23) 122(2) 1_555 1_555 1_555 yes
C(22) C(18) C(23) 124(2) 1_555 1_555 1_555 yes
W(2) C(19) C(18) 74(1) 1_555 1_555 1_555 yes
W(2) C(19) C(20) 70(1) 1_555 1_555 1_555 yes
W(2) C(19) C(24) 124(2) 1_555 1_555 1_555 yes
C(18) C(19) C(20) 104(2) 1_555 1_555 1_555 yes
C(18) C(19) C(24) 130(2) 1_555 1_555 1_555 yes
C(20) C(19) C(24) 124(2) 1_555 1_555 1_555 yes
W(2) C(20) C(19) 73(1) 1_555 1_555 1_555 yes
W(2) C(20) C(21) 77(1) 1_555 1_555 1_555 yes
W(2) C(20) C(25) 122(2) 1_555 1_555 1_555 yes
C(19) C(20) C(21) 108(2) 1_555 1_555 1_555 yes
C(19) C(20) C(25) 125(2) 1_555 1_555 1_555 yes
C(21) C(20) C(25) 125(2) 1_555 1_555 1_555 yes
W(2) C(21) C(20) 69(1) 1_555 1_555 1_555 yes
W(2) C(21) C(22) 74(1) 1_555 1_555 1_555 yes
W(2) C(21) C(26) 122(1) 1_555 1_555 1_555 yes
C(20) C(21) C(22) 108(2) 1_555 1_555 1_555 yes
C(20) C(21) C(26) 127(2) 1_555 1_555 1_555 yes
C(22) C(21) C(26) 123(2) 1_555 1_555 1_555 yes
W(2) C(22) C(18) 70(1) 1_555 1_555 1_555 yes
W(2) C(22) C(21) 70(1) 1_555 1_555 1_555 yes
W(2) C(22) C(27) 128(2) 1_555 1_555 1_555 yes
C(18) C(22) C(21) 104(2) 1_555 1_555 1_555 yes
C(18) C(22) C(27) 131(2) 1_555 1_555 1_555 yes
C(21) C(22) C(27) 123(2) 1_555 1_555 1_555 yes
C(18) C(23) H(23) 109(3) 1_555 1_555 1_555 no
C(18) C(23) H(24) 110(3) 1_555 1_555 1_555 no
C(18) C(23) H(25) 111(3) 1_555 1_555 1_555 no
H(23) C(23) H(24) 107(3) 1_555 1_555 1_555 no
H(23) C(23) H(25) 107(3) 1_555 1_555 1_555 no
H(24) C(23) H(25) 109(3) 1_555 1_555 1_555 no
C(19) C(24) H(26) 109(3) 1_555 1_555 1_555 no
C(19) C(24) H(27) 110(3) 1_555 1_555 1_555 no
C(19) C(24) H(28) 110(3) 1_555 1_555 1_555 no
H(26) C(24) H(27) 107(3) 1_555 1_555 1_555 no
H(26) C(24) H(28) 109(3) 1_555 1_555 1_555 no
H(27) C(24) H(28) 109(3) 1_555 1_555 1_555 no
C(20) C(25) H(29) 106(2) 1_555 1_555 1_555 no
C(20) C(25) H(30) 108(2) 1_555 1_555 1_555 no
C(20) C(25) H(31) 109(3) 1_555 1_555 1_555 no
H(29) C(25) H(30) 109(3) 1_555 1_555 1_555 no
H(29) C(25) H(31) 110(3) 1_555 1_555 1_555 no
H(30) C(25) H(31) 112(3) 1_555 1_555 1_555 no
C(21) C(26) H(32) 109(2) 1_555 1_555 1_555 no
C(21) C(26) H(33) 109(2) 1_555 1_555 1_555 no
C(21) C(26) H(34) 107(2) 1_555 1_555 1_555 no
H(32) C(26) H(33) 111(3) 1_555 1_555 1_555 no
H(32) C(26) H(34) 109(3) 1_555 1_555 1_555 no
H(33) C(26) H(34) 109(2) 1_555 1_555 1_555 no
C(22) C(27) H(35) 111(2) 1_555 1_555 1_555 no
C(22) C(27) H(36) 109(2) 1_555 1_555 1_555 no
C(22) C(27) H(37) 111(3) 1_555 1_555 1_555 no
H(35) C(27) H(36) 106(3) 1_555 1_555 1_555 no
H(35) C(27) H(37) 109(3) 1_555 1_555 1_555 no
H(36) C(27) H(37) 107(3) 1_555 1_555 1_555 no
S(7) C(28) C(29) 111(2) 1_555 1_555 1_555 yes
S(7) C(28) H(38) 109(2) 1_555 1_555 1_555 no
S(7) C(28) H(39) 109(2) 1_555 1_555 1_555 no
C(29) C(28) H(38) 108(2) 1_555 1_555 1_555 no
C(29) C(28) H(39) 109(2) 1_555 1_555 1_555 no
H(38) C(28) H(39) 109(2) 1_555 1_555 1_555 no
N(2) C(29) C(28) 117(2) 1_555 1_555 1_555 yes
N(2) C(29) C(30) 122(2) 1_555 1_555 1_555 yes
C(28) C(29) C(30) 119(2) 1_555 1_555 1_555 yes
C(29) C(30) C(31) 117(3) 1_555 1_555 1_555 yes
C(29) C(30) H(40) 121(3) 1_555 1_555 1_555 no
C(31) C(30) H(40) 120(3) 1_555 1_555 1_555 no
C(30) C(31) C(32) 118(3) 1_555 1_555 1_555 yes
C(30) C(31) H(41) 119(3) 1_555 1_555 1_555 no
C(32) C(31) H(41) 121(3) 1_555 1_555 1_555 no
C(31) C(32) C(33) 118(3) 1_555 1_555 1_555 yes
C(31) C(32) H(42) 120(3) 1_555 1_555 1_555 no
C(33) C(32) H(42) 121(3) 1_555 1_555 1_555 no
N(2) C(33) C(32) 129(3) 1_555 1_555 1_555 yes
N(2) C(33) C(34) 103(2) 1_555 1_555 1_555 yes
C(32) C(33) C(34) 126(3) 1_555 1_555 1_555 yes
S(10) C(34) C(33) 107(2) 1_555 1_555 1_555 yes
S(10) C(34) H(43) 109(2) 1_555 1_555 1_555 no
S(10) C(34) H(44) 110(2) 1_555 1_555 1_555 no
C(33) C(34) H(43) 108(2) 1_555 1_555 1_555 no
C(33) C(34) H(44) 110(3) 1_555 1_555 1_555 no
H(43) C(34) H(44) 110(3) 1_555 1_555 1_555 no
W(3) C(35) C(36) 74(1) 1_555 1_555 1_555 yes
W(3) C(35) C(39) 74(1) 1_555 1_555 1_555 yes
W(3) C(35) C(40) 120(1) 1_555 1_555 1_555 yes
C(36) C(35) C(39) 105(2) 1_555 1_555 1_555 yes
C(36) C(35) C(40) 130(2) 1_555 1_555 1_555 yes
C(39) C(35) C(40) 123(2) 1_555 1_555 1_555 yes
W(3) C(36) C(35) 70(1) 1_555 1_555 1_555 yes
W(3) C(36) C(37) 78(1) 1_555 1_555 1_555 yes
W(3) C(36) C(41) 123(2) 1_555 1_555 1_555 yes
C(35) C(36) C(37) 112(2) 1_555 1_555 1_555 yes
C(35) C(36) C(41) 118(2) 1_555 1_555 1_555 yes
C(37) C(36) C(41) 129(3) 1_555 1_555 1_555 yes
W(3) C(37) C(36) 70(1) 1_555 1_555 1_555 yes
W(3) C(37) C(38) 71(1) 1_555 1_555 1_555 yes
W(3) C(37) C(42) 127(1) 1_555 1_555 1_555 yes
C(36) C(37) C(38) 106(2) 1_555 1_555 1_555 yes
C(36) C(37) C(42) 130(2) 1_555 1_555 1_555 yes
C(38) C(37) C(42) 123(2) 1_555 1_555 1_555 yes
W(3) C(38) C(37) 74(1) 1_555 1_555 1_555 yes
W(3) C(38) C(39) 71(1) 1_555 1_555 1_555 yes
W(3) C(38) C(43) 127(1) 1_555 1_555 1_555 yes
C(37) C(38) C(39) 108(2) 1_555 1_555 1_555 yes
C(37) C(38) C(43) 126(2) 1_555 1_555 1_555 yes
C(39) C(38) C(43) 124(2) 1_555 1_555 1_555 yes
W(3) C(39) C(35) 69(1) 1_555 1_555 1_555 yes
W(3) C(39) C(38) 75(1) 1_555 1_555 1_555 yes
W(3) C(39) C(44) 123(2) 1_555 1_555 1_555 yes
C(35) C(39) C(38) 107(2) 1_555 1_555 1_555 yes
C(35) C(39) C(44) 122(2) 1_555 1_555 1_555 yes
C(38) C(39) C(44) 129(2) 1_555 1_555 1_555 yes
C(35) C(40) H(45) 106(2) 1_555 1_555 1_555 no
C(35) C(40) H(46) 107(2) 1_555 1_555 1_555 no
C(35) C(40) H(47) 111(2) 1_555 1_555 1_555 no
H(45) C(40) H(46) 106(2) 1_555 1_555 1_555 no
H(45) C(40) H(47) 111(3) 1_555 1_555 1_555 no
H(46) C(40) H(47) 113(3) 1_555 1_555 1_555 no
C(36) C(41) H(48) 110(3) 1_555 1_555 1_555 no
C(36) C(41) H(49) 106(2) 1_555 1_555 1_555 no
C(36) C(41) H(50) 106(3) 1_555 1_555 1_555 no
H(48) C(41) H(49) 112(3) 1_555 1_555 1_555 no
H(48) C(41) H(50) 112(3) 1_555 1_555 1_555 no
H(49) C(41) H(50) 106(3) 1_555 1_555 1_555 no
C(37) C(42) H(51) 111(2) 1_555 1_555 1_555 no
C(37) C(42) H(52) 111(2) 1_555 1_555 1_555 no
C(37) C(42) H(53) 112(2) 1_555 1_555 1_555 no
H(51) C(42) H(52) 106(3) 1_555 1_555 1_555 no
H(51) C(42) H(53) 107(3) 1_555 1_555 1_555 no
H(52) C(42) H(53) 107(3) 1_555 1_555 1_555 no
C(38) C(43) H(54) 110(2) 1_555 1_555 1_555 no
C(38) C(43) H(55) 110(2) 1_555 1_555 1_555 no
C(38) C(43) H(56) 110(2) 1_555 1_555 1_555 no
H(54) C(43) H(55) 108(2) 1_555 1_555 1_555 no
H(54) C(43) H(56) 107(2) 1_555 1_555 1_555 no
H(55) C(43) H(56) 108(2) 1_555 1_555 1_555 no
C(39) C(44) H(57) 107(2) 1_555 1_555 1_555 no
C(39) C(44) H(58) 109(2) 1_555 1_555 1_555 no
C(39) C(44) H(59) 109(2) 1_555 1_555 1_555 no
H(57) C(44) H(58) 108(3) 1_555 1_555 1_555 no
H(57) C(44) H(59) 109(3) 1_555 1_555 1_555 no
H(58) C(44) H(59) 111(3) 1_555 1_555 1_555 no
W(4) C(45) C(46) 71(1) 1_555 1_555 1_555 yes
W(4) C(45) C(49) 70(1) 1_555 1_555 1_555 yes
W(4) C(45) C(50) 127(2) 1_555 1_555 1_555 yes
C(46) C(45) C(49) 104(2) 1_555 1_555 1_555 yes
C(46) C(45) C(50) 128(2) 1_555 1_555 1_555 yes
C(49) C(45) C(50) 127(2) 1_555 1_555 1_555 yes
W(4) C(46) C(45) 76(1) 1_555 1_555 1_555 yes
W(4) C(46) C(47) 68(1) 1_555 1_555 1_555 yes
W(4) C(46) C(51) 123(2) 1_555 1_555 1_555 yes
C(45) C(46) C(47) 108(2) 1_555 1_555 1_555 yes
C(45) C(46) C(51) 127(3) 1_555 1_555 1_555 yes
C(47) C(46) C(51) 123(3) 1_555 1_555 1_555 yes
W(4) C(47) C(46) 75(1) 1_555 1_555 1_555 yes
W(4) C(47) C(48) 75(1) 1_555 1_555 1_555 yes
W(4) C(47) C(52) 118(2) 1_555 1_555 1_555 yes
C(46) C(47) C(48) 104(2) 1_555 1_555 1_555 yes
C(46) C(47) C(52) 126(2) 1_555 1_555 1_555 yes
C(48) C(47) C(52) 128(3) 1_555 1_555 1_555 yes
W(4) C(48) C(47) 71(1) 1_555 1_555 1_555 yes
W(4) C(48) C(49) 75(1) 1_555 1_555 1_555 yes
W(4) C(48) C(53) 125(2) 1_555 1_555 1_555 yes
C(47) C(48) C(49) 109(2) 1_555 1_555 1_555 yes
C(47) C(48) C(53) 124(3) 1_555 1_555 1_555 yes
C(49) C(48) C(53) 125(2) 1_555 1_555 1_555 yes
W(4) C(49) C(45) 75(1) 1_555 1_555 1_555 yes
W(4) C(49) C(48) 72(1) 1_555 1_555 1_555 yes
W(4) C(49) C(54) 123(2) 1_555 1_555 1_555 yes
C(45) C(49) C(48) 111(2) 1_555 1_555 1_555 yes
C(45) C(49) C(54) 122(2) 1_555 1_555 1_555 yes
C(48) C(49) C(54) 125(2) 1_555 1_555 1_555 yes
C(45) C(50) H(60) 107(2) 1_555 1_555 1_555 no
C(45) C(50) H(61) 112(2) 1_555 1_555 1_555 no
C(45) C(50) H(62) 109(2) 1_555 1_555 1_555 no
H(60) C(50) H(61) 110(3) 1_555 1_555 1_555 no
H(60) C(50) H(62) 105(2) 1_555 1_555 1_555 no
H(61) C(50) H(62) 111(3) 1_555 1_555 1_555 no
C(46) C(51) H(63) 113(3) 1_555 1_555 1_555 no
C(46) C(51) H(64) 110(3) 1_555 1_555 1_555 no
C(46) C(51) H(65) 108(3) 1_555 1_555 1_555 no
H(63) C(51) H(64) 110(3) 1_555 1_555 1_555 no
H(63) C(51) H(65) 108(3) 1_555 1_555 1_555 no
H(64) C(51) H(65) 105(3) 1_555 1_555 1_555 no
C(47) C(52) H(66) 107(3) 1_555 1_555 1_555 no
C(47) C(52) H(67) 103(2) 1_555 1_555 1_555 no
C(47) C(52) H(68) 111(3) 1_555 1_555 1_555 no
H(66) C(52) H(67) 106(3) 1_555 1_555 1_555 no
H(66) C(52) H(68) 115(3) 1_555 1_555 1_555 no
H(67) C(52) H(68) 110(3) 1_555 1_555 1_555 no
C(48) C(53) H(69) 108(3) 1_555 1_555 1_555 no
C(48) C(53) H(70) 108(3) 1_555 1_555 1_555 no
C(48) C(53) H(71) 108(3) 1_555 1_555 1_555 no
H(69) C(53) H(70) 110(3) 1_555 1_555 1_555 no
H(69) C(53) H(71) 109(3) 1_555 1_555 1_555 no
H(70) C(53) H(71) 110(3) 1_555 1_555 1_555 no
C(49) C(54) H(72) 108(2) 1_555 1_555 1_555 no
C(49) C(54) H(73) 113(3) 1_555 1_555 1_555 no
C(49) C(54) H(74) 109(2) 1_555 1_555 1_555 no
H(72) C(54) H(73) 110(3) 1_555 1_555 1_555 no
H(72) C(54) H(74) 104(2) 1_555 1_555 1_555 no
H(73) C(54) H(74) 110(3) 1_555 1_555 1_555 no
N(3) C(55) C(56) 176(6) 1_555 1_555 1_555 yes
C(55) C(56) H(75) 106(4) 1_555 1_555 1_555 no
C(55) C(56) H(76) 102(4) 1_555 1_555 1_555 no
C(55) C(56) H(77) 107(4) 1_555 1_555 1_555 no
H(75) C(56) H(76) 111(5) 1_555 1_555 1_555 no
H(75) C(56) H(77) 116(5) 1_555 1_555 1_555 no
H(76) C(56) H(77) 111(4) 1_555 1_555 1_555 no
N(4) C(57) C(58) 171(7) 1_555 1_555 1_555 yes
C(57) C(58) H(78) 102(6) 1_555 1_555 1_555 no
C(57) C(58) H(79) 102(5) 1_555 1_555 1_555 no
C(57) C(58) H(80) 102(5) 1_555 1_555 1_555 no
H(78) C(58) H(79) 115(6) 1_555 1_555 1_555 no
H(78) C(58) H(80) 116(6) 1_555 1_555 1_555 no
H(79) C(58) H(80) 113(6) 1_555 1_555 1_555 no

loop_
_geom_bond_atom_site_label_1
_geom_bond_atom_site_label_2
_geom_bond_distance
_geom_bond_site_symmetry_1
_geom_bond_site_symmetry_2
_geom_bond_publ_flag
W(1) S(1) 2.335(8) 1_555 1_555 yes
W(1) S(2) 2.150(8) 1_555 1_555 yes
W(1) S(3) 2.162(9) 1_555 1_555 yes
W(1) C(8) 2.40(3) 1_555 1_555 yes
W(1) C(9) 2.44(3) 1_555 1_555 yes
W(1) C(10) 2.43(3) 1_555 1_555 yes
W(1) C(11) 2.37(2) 1_555 1_555 yes
W(1) C(12) 2.31(3) 1_555 1_555 yes
W(2) S(4) 2.342(7) 1_555 1_555 yes
W(2) S(5) 2.155(9) 1_555 1_555 yes
W(2) S(6) 2.148(8) 1_555 1_555 yes
W(2) C(18) 2.40(3) 1_555 1_555 yes
W(2) C(19) 2.37(3) 1_555 1_555 yes
W(2) C(20) 2.32(3) 1_555 1_555 yes
W(2) C(21) 2.42(3) 1_555 1_555 yes
W(2) C(22) 2.48(3) 1_555 1_555 yes
W(3) S(7) 2.347(8) 1_555 1_555 yes
W(3) S(8) 2.127(9) 1_555 1_555 yes
W(3) S(9) 2.15(1) 1_555 1_555 yes
W(3) C(35) 2.33(3) 1_555 1_555 yes
W(3) C(36) 2.38(3) 1_555 1_555 yes
W(3) C(37) 2.48(3) 1_555 1_555 yes
W(3) C(38) 2.44(3) 1_555 1_555 yes
W(3) C(39) 2.39(3) 1_555 1_555 yes
W(4) S(10) 2.342(9) 1_555 1_555 yes
W(4) S(11) 2.158(10) 1_555 1_555 yes
W(4) S(12) 2.161(9) 1_555 1_555 yes
W(4) C(45) 2.47(3) 1_555 1_555 yes
W(4) C(46) 2.40(3) 1_555 1_555 yes
W(4) C(47) 2.32(3) 1_555 1_555 yes
W(4) C(48) 2.37(3) 1_555 1_555 yes
W(4) C(49) 2.40(3) 1_555 1_555 yes
S(1) C(1) 1.80(3) 1_555 1_555 yes
S(4) C(7) 1.79(3) 1_555 1_555 yes
S(7) C(28) 1.80(3) 1_555 1_555 yes
S(10) C(34) 1.88(3) 1_555 1_555 yes
N(1) C(2) 1.37(3) 1_555 1_555 yes
N(1) C(6) 1.34(3) 1_555 1_555 yes
N(2) C(29) 1.38(3) 1_555 1_555 yes
N(2) C(33) 1.36(3) 1_555 1_555 yes
N(3) C(55) 1.04(5) 1_555 1_555 yes
N(4) C(57) 1.17(7) 1_555 1_555 yes
C(1) C(2) 1.56(4) 1_555 1_555 yes
C(1) H(1) 0.947 1_555 1_555 no
C(1) H(2) 0.952 1_555 1_555 no
C(2) C(3) 1.33(4) 1_555 1_555 yes
C(3) C(4) 1.34(4) 1_555 1_555 yes
C(3) H(3) 0.979 1_555 1_555 no
C(4) C(5) 1.38(4) 1_555 1_555 yes
C(4) H(4) 0.989 1_555 1_555 no
C(5) C(6) 1.30(4) 1_555 1_555 yes
C(5) H(5) 0.964 1_555 1_555 no
C(6) C(7) 1.54(4) 1_555 1_555 yes
C(7) H(6) 0.937 1_555 1_555 no
C(7) H(7) 0.958 1_555 1_555 no
C(8) C(9) 1.42(3) 1_555 1_555 yes
C(8) C(12) 1.41(3) 1_555 1_555 yes
C(8) C(13) 1.53(4) 1_555 1_555 yes
C(9) C(10) 1.43(4) 1_555 1_555 yes
C(9) C(14) 1.48(4) 1_555 1_555 yes
C(10) C(11) 1.38(4) 1_555 1_555 yes
C(10) C(15) 1.56(4) 1_555 1_555 yes
C(11) C(12) 1.39(3) 1_555 1_555 yes
C(11) C(16) 1.51(3) 1_555 1_555 yes
C(12) C(17) 1.51(4) 1_555 1_555 yes
C(13) H(8) 0.932 1_555 1_555 no
C(13) H(9) 0.973 1_555 1_555 no
C(13) H(10) 0.963 1_555 1_555 no
C(14) H(11) 0.961 1_555 1_555 no
C(14) H(12) 0.990 1_555 1_555 no
C(14) H(13) 0.957 1_555 1_555 no
C(15) H(14) 1.006 1_555 1_555 no
C(15) H(15) 0.906 1_555 1_555 no
C(15) H(16) 1.017 1_555 1_555 no
C(16) H(17) 0.978 1_555 1_555 no
C(16) H(18) 0.933 1_555 1_555 no
C(16) H(19) 0.998 1_555 1_555 no
C(17) H(20) 0.918 1_555 1_555 no
C(17) H(21) 0.915 1_555 1_555 no
C(17) H(22) 0.998 1_555 1_555 no
C(18) C(19) 1.36(4) 1_555 1_555 yes
C(18) C(22) 1.35(4) 1_555 1_555 yes
C(18) C(23) 1.51(4) 1_555 1_555 yes
C(19) C(20) 1.47(4) 1_555 1_555 yes
C(19) C(24) 1.50(4) 1_555 1_555 yes
C(20) C(21) 1.34(4) 1_555 1_555 yes
C(20) C(25) 1.54(4) 1_555 1_555 yes
C(21) C(22) 1.46(4) 1_555 1_555 yes
C(21) C(26) 1.51(4) 1_555 1_555 yes
C(22) C(27) 1.49(4) 1_555 1_555 yes
C(23) H(23) 0.993 1_555 1_555 no
C(23) H(24) 0.973 1_555 1_555 no
C(23) H(25) 0.966 1_555 1_555 no
C(24) H(26) 0.981 1_555 1_555 no
C(24) H(27) 0.980 1_555 1_555 no
C(24) H(28) 0.963 1_555 1_555 no
C(25) H(29) 0.983 1_555 1_555 no
C(25) H(30) 0.962 1_555 1_555 no
C(25) H(31) 0.941 1_555 1_555 no
C(26) H(32) 0.959 1_555 1_555 no
C(26) H(33) 0.954 1_555 1_555 no
C(26) H(34) 0.984 1_555 1_555 no
C(27) H(35) 0.972 1_555 1_555 no
C(27) H(36) 1.001 1_555 1_555 no
C(27) H(37) 0.963 1_555 1_555 no
C(28) C(29) 1.47(4) 1_555 1_555 yes
C(28) H(38) 0.974 1_555 1_555 no
C(28) H(39) 0.965 1_555 1_555 no
C(29) C(30) 1.36(4) 1_555 1_555 yes
C(30) C(31) 1.44(4) 1_555 1_555 yes
C(30) H(40) 0.975 1_555 1_555 no
C(31) C(32) 1.35(4) 1_555 1_555 yes
C(31) H(41) 0.978 1_555 1_555 no
C(32) C(33) 1.27(4) 1_555 1_555 yes
C(32) H(42) 0.949 1_555 1_555 no
C(33) C(34) 1.52(4) 1_555 1_555 yes
C(34) H(43) 0.975 1_555 1_555 no
C(34) H(44) 0.957 1_555 1_555 no
C(35) C(36) 1.42(4) 1_555 1_555 yes
C(35) C(39) 1.43(4) 1_555 1_555 yes
C(35) C(40) 1.55(4) 1_555 1_555 yes
C(36) C(37) 1.31(3) 1_555 1_555 yes
C(36) C(41) 1.52(4) 1_555 1_555 yes
C(37) C(38) 1.46(4) 1_555 1_555 yes
C(37) C(42) 1.50(4) 1_555 1_555 yes
C(38) C(39) 1.37(4) 1_555 1_555 yes
C(38) C(43) 1.53(4) 1_555 1_555 yes
C(39) C(44) 1.54(4) 1_555 1_555 yes
C(40) H(45) 1.002 1_555 1_555 no
C(40) H(46) 0.977 1_555 1_555 no
C(40) H(47) 0.917 1_555 1_555 no
C(41) H(48) 0.915 1_555 1_555 no
C(41) H(49) 0.989 1_555 1_555 no
C(41) H(50) 0.985 1_555 1_555 no
C(42) H(51) 0.987 1_555 1_555 no
C(42) H(52) 0.995 1_555 1_555 no
C(42) H(53) 0.975 1_555 1_555 no
C(43) H(54) 0.979 1_555 1_555 no
C(43) H(55) 0.973 1_555 1_555 no
C(43) H(56) 0.979 1_555 1_555 no
C(44) H(57) 0.987 1_555 1_555 no
C(44) H(58) 0.962 1_555 1_555 no
C(44) H(59) 0.951 1_555 1_555 no
C(45) C(46) 1.38(4) 1_555 1_555 yes
C(45) C(49) 1.40(4) 1_555 1_555 yes
C(45) C(50) 1.50(4) 1_555 1_555 yes
C(46) C(47) 1.46(4) 1_555 1_555 yes
C(46) C(51) 1.56(4) 1_555 1_555 yes
C(47) C(48) 1.36(4) 1_555 1_555 yes
C(47) C(52) 1.50(4) 1_555 1_555 yes
C(48) C(49) 1.32(4) 1_555 1_555 yes
C(48) C(53) 1.48(4) 1_555 1_555 yes
C(49) C(54) 1.53(4) 1_555 1_555 yes
C(50) H(60) 1.003 1_555 1_555 no
C(50) H(61) 0.930 1_555 1_555 no
C(50) H(62) 0.987 1_555 1_555 no
C(51) H(63) 0.941 1_555 1_555 no
C(51) H(64) 0.985 1_555 1_555 no
C(51) H(65) 1.010 1_555 1_555 no
C(52) H(66) 0.961 1_555 1_555 no
C(52) H(67) 1.014 1_555 1_555 no
C(52) H(68) 0.910 1_555 1_555 no
C(53) H(69) 0.968 1_555 1_555 no
C(53) H(70) 0.959 1_555 1_555 no
C(53) H(71) 0.967 1_555 1_555 no
C(54) H(72) 1.002 1_555 1_555 no
C(54) H(73) 0.926 1_555 1_555 no
C(54) H(74) 1.004 1_555 1_555 no
C(55) C(56) 1.46(6) 1_555 1_555 yes
C(56) H(75) 0.935 1_555 1_555 no
C(56) H(76) 0.983 1_555 1_555 no
C(56) H(77) 0.928 1_555 1_555 no
C(57) C(58) 1.52(7) 1_555 1_555 yes
C(58) H(78) 0.919 1_555 1_555 no
C(58) H(79) 0.952 1_555 1_555 no
C(58) H(80) 0.945 1_555 1_555 no

loop_
_geom_torsion_atom_site_label_1
_geom_torsion_atom_site_label_2
_geom_torsion_atom_site_label_3
_geom_torsion_atom_site_label_4
_geom_torsion
_geom_torsion_site_symmetry_1
_geom_torsion_site_symmetry_2
_geom_torsion_site_symmetry_3
_geom_torsion_site_symmetry_4
_geom_torsion_publ_flag
W(1) S(1) C(1) C(2) -163(1) 1_555 1_555 1_555 1_555 yes
W(1) C(8) C(9) C(10) 64(1) 1_555 1_555 1_555 1_555 yes
W(1) C(8) C(9) C(14) -126(2) 1_555 1_555 1_555 1_555 yes
W(1) C(8) C(12) C(11) -69(1) 1_555 1_555 1_555 1_555 yes
W(1) C(8) C(12) C(17) 123(2) 1_555 1_555 1_555 1_555 yes
W(1) C(9) C(8) C(12) -61(1) 1_555 1_555 1_555 1_555 yes
W(1) C(9) C(8) C(13) 120(2) 1_555 1_555 1_555 1_555 yes
W(1) C(9) C(10) C(11) 63(1) 1_555 1_555 1_555 1_555 yes
W(1) C(9) C(10) C(15) -116(3) 1_555 1_555 1_555 1_555 yes
W(1) C(10) C(9) C(8) -63(1) 1_555 1_555 1_555 1_555 yes
W(1) C(10) C(9) C(14) 126(2) 1_555 1_555 1_555 1_555 yes
W(1) C(10) C(11) C(12) 62(1) 1_555 1_555 1_555 1_555 yes
W(1) C(10) C(11) C(16) -118(2) 1_555 1_555 1_555 1_555 yes
W(1) C(11) C(10) C(9) -64(2) 1_555 1_555 1_555 1_555 yes
W(1) C(11) C(10) C(15) 115(2) 1_555 1_555 1_555 1_555 yes
W(1) C(11) C(12) C(8) 70(1) 1_555 1_555 1_555 1_555 yes
W(1) C(11) C(12) C(17) -123(3) 1_555 1_555 1_555 1_555 yes
W(1) C(12) C(8) C(9) 64(1) 1_555 1_555 1_555 1_555 yes
W(1) C(12) C(8) C(13) -117(2) 1_555 1_555 1_555 1_555 yes
W(1) C(12) C(11) C(10) -65(2) 1_555 1_555 1_555 1_555 yes
W(1) C(12) C(11) C(16) 115(2) 1_555 1_555 1_555 1_555 yes
W(2) S(4) C(7) C(6) 177(1) 1_555 1_555 1_555 1_555 yes
W(2) C(18) C(19) C(20) -64(1) 1_555 1_555 1_555 1_555 yes
W(2) C(18) C(19) C(24) 122(3) 1_555 1_555 1_555 1_555 yes
W(2) C(18) C(22) C(21) 62(1) 1_555 1_555 1_555 1_555 yes
W(2) C(18) C(22) C(27) -124(3) 1_555 1_555 1_555 1_555 yes
W(2) C(19) C(18) C(22) 66(2) 1_555 1_555 1_555 1_555 yes
W(2) C(19) C(18) C(23) -119(2) 1_555 1_555 1_555 1_555 yes
W(2) C(19) C(20) C(21) -70(2) 1_555 1_555 1_555 1_555 yes
W(2) C(19) C(20) C(25) 118(2) 1_555 1_555 1_555 1_555 yes
W(2) C(20) C(19) C(18) 67(2) 1_555 1_555 1_555 1_555 yes
W(2) C(20) C(19) C(24) -118(3) 1_555 1_555 1_555 1_555 yes
W(2) C(20) C(21) C(22) -64(2) 1_555 1_555 1_555 1_555 yes
W(2) C(20) C(21) C(26) 115(2) 1_555 1_555 1_555 1_555 yes
W(2) C(21) C(20) C(19) 67(1) 1_555 1_555 1_555 1_555 yes
W(2) C(21) C(20) C(25) -121(3) 1_555 1_555 1_555 1_555 yes
W(2) C(21) C(22) C(18) -63(2) 1_555 1_555 1_555 1_555 yes
W(2) C(21) C(22) C(27) 123(2) 1_555 1_555 1_555 1_555 yes
W(2) C(22) C(18) C(19) -63(2) 1_555 1_555 1_555 1_555 yes
W(2) C(22) C(18) C(23) 122(2) 1_555 1_555 1_555 1_555 yes
W(2) C(22) C(21) C(20) 61(2) 1_555 1_555 1_555 1_555 yes
W(2) C(22) C(21) C(26) -118(2) 1_555 1_555 1_555 1_555 yes
W(3) S(7) C(28) C(29) -176(2) 1_555 1_555 1_555 1_555 yes
W(3) C(35) C(36) C(37) 68(2) 1_555 1_555 1_555 1_555 yes
W(3) C(35) C(36) C(41) -118(2) 1_555 1_555 1_555 1_555 yes
W(3) C(35) C(39) C(38) -66(2) 1_555 1_555 1_555 1_555 yes
W(3) C(35) C(39) C(44) 117(2) 1_555 1_555 1_555 1_555 yes
W(3) C(36) C(35) C(39) -69(1) 1_555 1_555 1_555 1_555 yes
W(3) C(36) C(35) C(40) 116(3) 1_555 1_555 1_555 1_555 yes
W(3) C(36) C(37) C(38) 62(2) 1_555 1_555 1_555 1_555 yes
W(3) C(36) C(37) C(42) -122(3) 1_555 1_555 1_555 1_555 yes
W(3) C(37) C(36) C(35) -62(2) 1_555 1_555 1_555 1_555 yes
W(3) C(37) C(36) C(41) 124(3) 1_555 1_555 1_555 1_555 yes
W(3) C(37) C(38) C(39) 64(2) 1_555 1_555 1_555 1_555 yes
W(3) C(37) C(38) C(43) -124(2) 1_555 1_555 1_555 1_555 yes
W(3) C(38) C(37) C(36) -61(2) 1_555 1_555 1_555 1_555 yes
W(3) C(38) C(37) C(42) 122(2) 1_555 1_555 1_555 1_555 yes
W(3) C(38) C(39) C(35) 62(2) 1_555 1_555 1_555 1_555 yes
W(3) C(38) C(39) C(44) -121(3) 1_555 1_555 1_555 1_555 yes
W(3) C(39) C(35) C(36) 69(1) 1_555 1_555 1_555 1_555 yes
W(3) C(39) C(35) C(40) -116(2) 1_555 1_555 1_555 1_555 yes
W(3) C(39) C(38) C(37) -65(2) 1_555 1_555 1_555 1_555 yes
W(3) C(39) C(38) C(43) 123(2) 1_555 1_555 1_555 1_555 yes
W(4) S(10) C(34) C(33) 160(1) 1_555 1_555 1_555 1_555 yes
W(4) C(45) C(46) C(47) 61(2) 1_555 1_555 1_555 1_555 yes
W(4) C(45) C(46) C(51) -121(3) 1_555 1_555 1_555 1_555 yes
W(4) C(45) C(49) C(48) -64(2) 1_555 1_555 1_555 1_555 yes
W(4) C(45) C(49) C(54) 121(2) 1_555 1_555 1_555 1_555 yes
W(4) C(46) C(45) C(49) -63(2) 1_555 1_555 1_555 1_555 yes
W(4) C(46) C(45) C(50) 123(3) 1_555 1_555 1_555 1_555 yes
W(4) C(46) C(47) C(48) 69(2) 1_555 1_555 1_555 1_555 yes
W(4) C(46) C(47) C(52) -115(3) 1_555 1_555 1_555 1_555 yes
W(4) C(47) C(46) C(45) -66(2) 1_555 1_555 1_555 1_555 yes
W(4) C(47) C(46) C(51) 116(3) 1_555 1_555 1_555 1_555 yes
W(4) C(47) C(48) C(49) 65(2) 1_555 1_555 1_555 1_555 yes
W(4) C(47) C(48) C(53) -121(3) 1_555 1_555 1_555 1_555 yes
W(4) C(48) C(47) C(46) -69(2) 1_555 1_555 1_555 1_555 yes
W(4) C(48) C(47) C(52) 115(3) 1_555 1_555 1_555 1_555 yes
W(4) C(48) C(49) C(45) 66(2) 1_555 1_555 1_555 1_555 yes
W(4) C(48) C(49) C(54) -119(3) 1_555 1_555 1_555 1_555 yes
W(4) C(49) C(45) C(46) 63(2) 1_555 1_555 1_555 1_555 yes
W(4) C(49) C(45) C(50) -123(3) 1_555 1_555 1_555 1_555 yes
W(4) C(49) C(48) C(47) -63(2) 1_555 1_555 1_555 1_555 yes
W(4) C(49) C(48) C(53) 123(3) 1_555 1_555 1_555 1_555 yes
S(1) W(1) C(8) C(9) 43(1) 1_555 1_555 1_555 1_555 yes
S(1) W(1) C(8) C(12) 160(1) 1_555 1_555 1_555 1_555 yes
S(1) W(1) C(8) C(13) -75(2) 1_555 1_555 1_555 1_555 yes
S(1) W(1) C(9) C(8) -136(1) 1_555 1_555 1_555 1_555 yes
S(1) W(1) C(9) C(10) 108(1) 1_555 1_555 1_555 1_555 yes
S(1) W(1) C(9) C(14) -12(2) 1_555 1_555 1_555 1_555 yes
S(1) W(1) C(10) C(9) -67(1) 1_555 1_555 1_555 1_555 yes
S(1) W(1) C(10) C(11) 176(1) 1_555 1_555 1_555 1_555 yes
S(1) W(1) C(10) C(15) 56(2) 1_555 1_555 1_555 1_555 yes
S(1) W(1) C(11) C(10) -3(2) 1_555 1_555 1_555 1_555 yes
S(1) W(1) C(11) C(12) -121(1) 1_555 1_555 1_555 1_555 yes
S(1) W(1) C(11) C(16) 120(1) 1_555 1_555 1_555 1_555 yes
S(1) W(1) C(12) C(8) -26(2) 1_555 1_555 1_555 1_555 yes
S(1) W(1) C(12) C(11) 85(1) 1_555 1_555 1_555 1_555 yes
S(1) W(1) C(12) C(17) -148(2) 1_555 1_555 1_555 1_555 yes
S(1) C(1) C(2) N(1) 104(2) 1_555 1_555 1_555 1_555 yes
S(1) C(1) C(2) C(3) -74(3) 1_555 1_555 1_555 1_555 yes
S(2) W(1) S(1) C(1) 54(1) 1_555 1_555 1_555 1_555 yes
S(2) W(1) C(8) C(9) 148(1) 1_555 1_555 1_555 1_555 yes
S(2) W(1) C(8) C(12) -94(1) 1_555 1_555 1_555 1_555 yes
S(2) W(1) C(8) C(13) 29(2) 1_555 1_555 1_555 1_555 yes
S(2) W(1) C(9) C(8) -37(1) 1_555 1_555 1_555 1_555 yes
S(2) W(1) C(9) C(10) -152(1) 1_555 1_555 1_555 1_555 yes
S(2) W(1) C(9) C(14) 85(2) 1_555 1_555 1_555 1_555 yes
S(2) W(1) C(10) C(9) 48(2) 1_555 1_555 1_555 1_555 yes
S(2) W(1) C(10) C(11) -67(2) 1_555 1_555 1_555 1_555 yes
S(2) W(1) C(10) C(15) 171(1) 1_555 1_555 1_555 1_555 yes
S(2) W(1) C(11) C(10) 142(1) 1_555 1_555 1_555 1_555 yes
S(2) W(1) C(11) C(12) 24(1) 1_555 1_555 1_555 1_555 yes
S(2) W(1) C(11) C(16) -93(2) 1_555 1_555 1_555 1_555 yes
S(2) W(1) C(12) C(8) 87(1) 1_555 1_555 1_555 1_555 yes
S(2) W(1) C(12) C(11) -160(1) 1_555 1_555 1_555 1_555 yes
S(2) W(1) C(12) C(17) -34(2) 1_555 1_555 1_555 1_555 yes
S(3) W(1) S(1) C(1) -55(1) 1_555 1_555 1_555 1_555 yes
S(3) W(1) C(8) C(9) -89(1) 1_555 1_555 1_555 1_555 yes
S(3) W(1) C(8) C(12) 27(2) 1_555 1_555 1_555 1_555 yes
S(3) W(1) C(8) C(13) 151(1) 1_555 1_555 1_555 1_555 yes
S(3) W(1) C(9) C(8) 127(1) 1_555 1_555 1_555 1_555 yes
S(3) W(1) C(9) C(10) 12(2) 1_555 1_555 1_555 1_555 yes
S(3) W(1) C(9) C(14) -108(2) 1_555 1_555 1_555 1_555 yes
S(3) W(1) C(10) C(9) -170(1) 1_555 1_555 1_555 1_555 yes
S(3) W(1) C(10) C(11) 73(1) 1_555 1_555 1_555 1_555 yes
S(3) W(1) C(10) C(15) -46(2) 1_555 1_555 1_555 1_555 yes
S(3) W(1) C(11) C(10) -108(1) 1_555 1_555 1_555 1_555 yes
S(3) W(1) C(11) C(12) 133(1) 1_555 1_555 1_555 1_555 yes
S(3) W(1) C(11) C(16) 16(1) 1_555 1_555 1_555 1_555 yes
S(3) W(1) C(12) C(8) -163(1) 1_555 1_555 1_555 1_555 yes
S(3) W(1) C(12) C(11) -51(1) 1_555 1_555 1_555 1_555 yes
S(3) W(1) C(12) C(17) 75(2) 1_555 1_555 1_555 1_555 yes
S(4) W(2) C(18) C(19) -162(1) 1_555 1_555 1_555 1_555 yes
S(4) W(2) C(18) C(22) 77(1) 1_555 1_555 1_555 1_555 yes
S(4) W(2) C(18) C(23) -45(2) 1_555 1_555 1_555 1_555 yes
S(4) W(2) C(19) C(18) 19(2) 1_555 1_555 1_555 1_555 yes
S(4) W(2) C(19) C(20) 131(1) 1_555 1_555 1_555 1_555 yes
S(4) W(2) C(19) C(24) -109(2) 1_555 1_555 1_555 1_555 yes
S(4) W(2) C(20) C(19) -72(2) 1_555 1_555 1_555 1_555 yes
S(4) W(2) C(20) C(21) 41(2) 1_555 1_555 1_555 1_555 yes
S(4) W(2) C(20) C(25) 166(1) 1_555 1_555 1_555 1_555 yes
S(4) W(2) C(21) C(20) -150(1) 1_555 1_555 1_555 1_555 yes
S(4) W(2) C(21) C(22) -33(1) 1_555 1_555 1_555 1_555 yes
S(4) W(2) C(21) C(26) 87(2) 1_555 1_555 1_555 1_555 yes
S(4) W(2) C(22) C(18) -97(1) 1_555 1_555 1_555 1_555 yes
S(4) W(2) C(22) C(21) 148(1) 1_555 1_555 1_555 1_555 yes
S(4) W(2) C(22) C(27) 29(2) 1_555 1_555 1_555 1_555 yes
S(4) C(7) C(6) N(1) 82(2) 1_555 1_555 1_555 1_555 yes
S(4) C(7) C(6) C(5) -93(3) 1_555 1_555 1_555 1_555 yes
S(5) W(2) S(4) C(7) 55(1) 1_555 1_555 1_555 1_555 yes
S(5) W(2) C(18) C(19) -60(1) 1_555 1_555 1_555 1_555 yes
S(5) W(2) C(18) C(22) 179(1) 1_555 1_555 1_555 1_555 yes
S(5) W(2) C(18) C(23) 56(2) 1_555 1_555 1_555 1_555 yes
S(5) W(2) C(19) C(18) 122(1) 1_555 1_555 1_555 1_555 yes
S(5) W(2) C(19) C(20) -125(1) 1_555 1_555 1_555 1_555 yes
S(5) W(2) C(19) C(24) -6(2) 1_555 1_555 1_555 1_555 yes
S(5) W(2) C(20) C(19) 59(1) 1_555 1_555 1_555 1_555 yes
S(5) W(2) C(20) C(21) 172(1) 1_555 1_555 1_555 1_555 yes
S(5) W(2) C(20) C(25) -62(2) 1_555 1_555 1_555 1_555 yes
S(5) W(2) C(21) C(20) -11(2) 1_555 1_555 1_555 1_555 yes
S(5) W(2) C(21) C(22) 106(1) 1_555 1_555 1_555 1_555 yes
S(5) W(2) C(21) C(26) -133(2) 1_555 1_555 1_555 1_555 yes
S(5) W(2) C(22) C(18) 0(2) 1_555 1_555 1_555 1_555 yes
S(5) W(2) C(22) C(21) -114(1) 1_555 1_555 1_555 1_555 yes
S(5) W(2) C(22) C(27) 126(2) 1_555 1_555 1_555 1_555 yes
S(6) W(2) S(4) C(7) -53(1) 1_555 1_555 1_555 1_555 yes
S(6) W(2) C(18) C(19) 90(2) 1_555 1_555 1_555 1_555 yes
S(6) W(2) C(18) C(22) -29(2) 1_555 1_555 1_555 1_555 yes
S(6) W(2) C(18) C(23) -152(2) 1_555 1_555 1_555 1_555 yes
S(6) W(2) C(19) C(18) -128(1) 1_555 1_555 1_555 1_555 yes
S(6) W(2) C(19) C(20) -16(2) 1_555 1_555 1_555 1_555 yes
S(6) W(2) C(19) C(24) 102(2) 1_555 1_555 1_555 1_555 yes
S(6) W(2) C(20) C(19) 168(1) 1_555 1_555 1_555 1_555 yes
S(6) W(2) C(20) C(21) -78(1) 1_555 1_555 1_555 1_555 yes
S(6) W(2) C(20) C(25) 46(2) 1_555 1_555 1_555 1_555 yes
S(6) W(2) C(21) C(20) 104(1) 1_555 1_555 1_555 1_555 yes
S(6) W(2) C(21) C(22) -138(1) 1_555 1_555 1_555 1_555 yes
S(6) W(2) C(21) C(26) -17(2) 1_555 1_555 1_555 1_555 yes
S(6) W(2) C(22) C(18) 161(1) 1_555 1_555 1_555 1_555 yes
S(6) W(2) C(22) C(21) 47(1) 1_555 1_555 1_555 1_555 yes
S(6) W(2) C(22) C(27) -70(2) 1_555 1_555 1_555 1_555 yes
S(7) W(3) C(35) C(36) -51(2) 1_555 1_555 1_555 1_555 yes
S(7) W(3) C(35) C(39) 59(2) 1_555 1_555 1_555 1_555 yes
S(7) W(3) C(35) C(40) 179(1) 1_555 1_555 1_555 1_555 yes
S(7) W(3) C(36) C(35) 145(1) 1_555 1_555 1_555 1_555 yes
S(7) W(3) C(36) C(37) 26(1) 1_555 1_555 1_555 1_555 yes
S(7) W(3) C(36) C(41) -103(2) 1_555 1_555 1_555 1_555 yes
S(7) W(3) C(37) C(36) -155(1) 1_555 1_555 1_555 1_555 yes
S(7) W(3) C(37) C(38) 88(1) 1_555 1_555 1_555 1_555 yes
S(7) W(3) C(37) C(42) -29(2) 1_555 1_555 1_555 1_555 yes
S(7) W(3) C(38) C(37) -87(1) 1_555 1_555 1_555 1_555 yes
S(7) W(3) C(38) C(39) 157(1) 1_555 1_555 1_555 1_555 yes
S(7) W(3) C(38) C(43) 36(2) 1_555 1_555 1_555 1_555 yes
S(7) W(3) C(39) C(35) -140(1) 1_555 1_555 1_555 1_555 yes
S(7) W(3) C(39) C(38) -24(2) 1_555 1_555 1_555 1_555 yes
S(7) W(3) C(39) C(44) 102(2) 1_555 1_555 1_555 1_555 yes
S(7) C(28) C(29) N(2) -82(2) 1_555 1_555 1_555 1_555 yes
S(7) C(28) C(29) C(30) 98(3) 1_555 1_555 1_555 1_555 yes
S(8) W(3) S(7) C(28) 52(1) 1_555 1_555 1_555 1_555 yes
S(8) W(3) C(35) C(36) 72(1) 1_555 1_555 1_555 1_555 yes
S(8) W(3) C(35) C(39) -176(1) 1_555 1_555 1_555 1_555 yes
S(8) W(3) C(35) C(40) -55(2) 1_555 1_555 1_555 1_555 yes
S(8) W(3) C(36) C(35) -110(1) 1_555 1_555 1_555 1_555 yes
S(8) W(3) C(36) C(37) 130(1) 1_555 1_555 1_555 1_555 yes
S(8) W(3) C(36) C(41) 1(2) 1_555 1_555 1_555 1_555 yes
S(8) W(3) C(37) C(36) -53(1) 1_555 1_555 1_555 1_555 yes
S(8) W(3) C(37) C(38) -170(1) 1_555 1_555 1_555 1_555 yes
S(8) W(3) C(37) C(42) 72(2) 1_555 1_555 1_555 1_555 yes
S(8) W(3) C(38) C(37) 15(2) 1_555 1_555 1_555 1_555 yes
S(8) W(3) C(38) C(39) -99(2) 1_555 1_555 1_555 1_555 yes
S(8) W(3) C(38) C(43) 139(2) 1_555 1_555 1_555 1_555 yes
S(8) W(3) C(39) C(35) 5(2) 1_555 1_555 1_555 1_555 yes
S(8) W(3) C(39) C(38) 121(1) 1_555 1_555 1_555 1_555 yes
S(8) W(3) C(39) C(44) -111(2) 1_555 1_555 1_555 1_555 yes
S(9) W(3) S(7) C(28) -56(1) 1_555 1_555 1_555 1_555 yes
S(9) W(3) C(35) C(36) -178(1) 1_555 1_555 1_555 1_555 yes
S(9) W(3) C(35) C(39) -67(1) 1_555 1_555 1_555 1_555 yes
S(9) W(3) C(35) C(40) 52(2) 1_555 1_555 1_555 1_555 yes
S(9) W(3) C(36) C(35) 2(2) 1_555 1_555 1_555 1_555 yes
S(9) W(3) C(36) C(37) -116(1) 1_555 1_555 1_555 1_555 yes
S(9) W(3) C(36) C(41) 114(2) 1_555 1_555 1_555 1_555 yes
S(9) W(3) C(37) C(36) 102(1) 1_555 1_555 1_555 1_555 yes
S(9) W(3) C(37) C(38) -14(2) 1_555 1_555 1_555 1_555 yes
S(9) W(3) C(37) C(42) -131(2) 1_555 1_555 1_555 1_555 yes
S(9) W(3) C(38) C(37) 170(1) 1_555 1_555 1_555 1_555 yes
S(9) W(3) C(38) C(39) 55(1) 1_555 1_555 1_555 1_555 yes
S(9) W(3) C(38) C(43) -65(2) 1_555 1_555 1_555 1_555 yes
S(9) W(3) C(39) C(35) 115(1) 1_555 1_555 1_555 1_555 yes
S(9) W(3) C(39) C(38) -128(1) 1_555 1_555 1_555 1_555 yes
S(9) W(3) C(39) C(44) 0(2) 1_555 1_555 1_555 1_555 yes
S(10) W(4) C(45) C(46) 147(1) 1_555 1_555 1_555 1_555 yes
S(10) W(4) C(45) C(49) -98(1) 1_555 1_555 1_555 1_555 yes
S(10) W(4) C(45) C(50) 23(2) 1_555 1_555 1_555 1_555 yes
S(10) W(4) C(46) C(45) -33(1) 1_555 1_555 1_555 1_555 yes
S(10) W(4) C(46) C(47) -150(1) 1_555 1_555 1_555 1_555 yes
S(10) W(4) C(46) C(51) 92(2) 1_555 1_555 1_555 1_555 yes
S(10) W(4) C(47) C(46) 43(2) 1_555 1_555 1_555 1_555 yes
S(10) W(4) C(47) C(48) -66(2) 1_555 1_555 1_555 1_555 yes
S(10) W(4) C(47) C(52) 166(1) 1_555 1_555 1_555 1_555 yes
S(10) W(4) C(48) C(47) 134(1) 1_555 1_555 1_555 1_555 yes
S(10) W(4) C(48) C(49) 17(2) 1_555 1_555 1_555 1_555 yes
S(10) W(4) C(48) C(53) -106(2) 1_555 1_555 1_555 1_555 yes
S(10) W(4) C(49) C(45) 76(1) 1_555 1_555 1_555 1_555 yes
S(10) W(4) C(49) C(48) -164(1) 1_555 1_555 1_555 1_555 yes
S(10) W(4) C(49) C(54) -43(2) 1_555 1_555 1_555 1_555 yes
S(10) C(34) C(33) N(2) -104(2) 1_555 1_555 1_555 1_555 yes
S(10) C(34) C(33) C(32) 74(3) 1_555 1_555 1_555 1_555 yes
S(11) W(4) S(10) C(34) 52(1) 1_555 1_555 1_555 1_555 yes
S(11) W(4) C(45) C(46) -111(1) 1_555 1_555 1_555 1_555 yes
S(11) W(4) C(45) C(49) 1(2) 1_555 1_555 1_555 1_555 yes
S(11) W(4) C(45) C(50) 124(2) 1_555 1_555 1_555 1_555 yes
S(11) W(4) C(46) C(45) 108(1) 1_555 1_555 1_555 1_555 yes
S(11) W(4) C(46) C(47) -8(2) 1_555 1_555 1_555 1_555 yes
S(11) W(4) C(46) C(51) -126(2) 1_555 1_555 1_555 1_555 yes
S(11) W(4) C(47) C(46) 174(1) 1_555 1_555 1_555 1_555 yes
S(11) W(4) C(47) C(48) 64(1) 1_555 1_555 1_555 1_555 yes
S(11) W(4) C(47) C(52) -62(2) 1_555 1_555 1_555 1_555 yes
S(11) W(4) C(48) C(47) -119(1) 1_555 1_555 1_555 1_555 yes
S(11) W(4) C(48) C(49) 123(1) 1_555 1_555 1_555 1_555 yes
S(11) W(4) C(48) C(53) 0(2) 1_555 1_555 1_555 1_555 yes
S(11) W(4) C(49) C(45) -178(1) 1_555 1_555 1_555 1_555 yes
S(11) W(4) C(49) C(48) -59(1) 1_555 1_555 1_555 1_555 yes
S(11) W(4) C(49) C(54) 61(2) 1_555 1_555 1_555 1_555 yes
S(12) W(4) S(10) C(34) -57(1) 1_555 1_555 1_555 1_555 yes
S(12) W(4) C(45) C(46) 48(1) 1_555 1_555 1_555 1_555 yes
S(12) W(4) C(45) C(49) 161(1) 1_555 1_555 1_555 1_555 yes
S(12) W(4) C(45) C(50) -75(2) 1_555 1_555 1_555 1_555 yes
S(12) W(4) C(46) C(45) -136(1) 1_555 1_555 1_555 1_555 yes
S(12) W(4) C(46) C(47) 106(1) 1_555 1_555 1_555 1_555 yes
S(12) W(4) C(46) C(51) -11(2) 1_555 1_555 1_555 1_555 yes
S(12) W(4) C(47) C(46) -76(1) 1_555 1_555 1_555 1_555 yes
S(12) W(4) C(47) C(48) 172(1) 1_555 1_555 1_555 1_555 yes
S(12) W(4) C(47) C(52) 46(2) 1_555 1_555 1_555 1_555 yes
S(12) W(4) C(48) C(47) -9(2) 1_555 1_555 1_555 1_555 yes
S(12) W(4) C(48) C(49) -127(1) 1_555 1_555 1_555 1_555 yes
S(12) W(4) C(48) C(53) 109(2) 1_555 1_555 1_555 1_555 yes
S(12) W(4) C(49) C(45) -29(2) 1_555 1_555 1_555 1_555 yes
S(12) W(4) C(49) C(48) 89(2) 1_555 1_555 1_555 1_555 yes
S(12) W(4) C(49) C(54) -149(1) 1_555 1_555 1_555 1_555 yes
N(1) C(2) C(3) C(4) 2(4) 1_555 1_555 1_555 1_555 yes
N(1) C(6) C(5) C(4) 0(5) 1_555 1_555 1_555 1_555 yes
N(2) C(29) C(30) C(31) -1(4) 1_555 1_555 1_555 1_555 yes
N(2) C(33) C(32) C(31) -1(5) 1_555 1_555 1_555 1_555 yes
C(1) S(1) W(1) C(8) 149(1) 1_555 1_555 1_555 1_555 yes
C(1) S(1) W(1) C(9) 173(1) 1_555 1_555 1_555 1_555 yes
C(1) S(1) W(1) C(10) -154(1) 1_555 1_555 1_555 1_555 yes
C(1) S(1) W(1) C(11) -152(1) 1_555 1_555 1_555 1_555 yes
C(1) S(1) W(1) C(12) 165(1) 1_555 1_555 1_555 1_555 yes
C(1) C(2) N(1) C(6) 178(2) 1_555 1_555 1_555 1_555 yes
C(1) C(2) C(3) C(4) -178(2) 1_555 1_555 1_555 1_555 yes
C(2) N(1) C(6) C(5) 0(4) 1_555 1_555 1_555 1_555 yes
C(2) N(1) C(6) C(7) -175(2) 1_555 1_555 1_555 1_555 yes
C(2) C(3) C(4) C(5) -1(4) 1_555 1_555 1_555 1_555 yes
C(3) C(2) N(1) C(6) -2(4) 1_555 1_555 1_555 1_555 yes
C(3) C(4) C(5) C(6) 0(5) 1_555 1_555 1_555 1_555 yes
C(4) C(5) C(6) C(7) 176(3) 1_555 1_555 1_555 1_555 yes
C(7) S(4) W(2) C(18) 160(1) 1_555 1_555 1_555 1_555 yes
C(7) S(4) W(2) C(19) 149(1) 1_555 1_555 1_555 1_555 yes
C(7) S(4) W(2) C(20) -171(1) 1_555 1_555 1_555 1_555 yes
C(7) S(4) W(2) C(21) -149(1) 1_555 1_555 1_555 1_555 yes
C(7) S(4) W(2) C(22) -167(1) 1_555 1_555 1_555 1_555 yes
C(8) W(1) C(9) C(10) -115(2) 1_555 1_555 1_555 1_555 yes
C(8) W(1) C(9) C(14) 123(3) 1_555 1_555 1_555 1_555 yes
C(8) W(1) C(10) C(9) 37(1) 1_555 1_555 1_555 1_555 yes
C(8) W(1) C(10) C(11) -78(1) 1_555 1_555 1_555 1_555 yes
C(8) W(1) C(10) C(15) 161(2) 1_555 1_555 1_555 1_555 yes
C(8) W(1) C(11) C(10) 78(1) 1_555 1_555 1_555 1_555 yes
C(8) W(1) C(11) C(12) -39(1) 1_555 1_555 1_555 1_555 yes
C(8) W(1) C(11) C(16) -157(2) 1_555 1_555 1_555 1_555 yes
C(8) W(1) C(12) C(11) 112(2) 1_555 1_555 1_555 1_555 yes
C(8) W(1) C(12) C(17) -121(3) 1_555 1_555 1_555 1_555 yes
C(8) C(9) W(1) C(10) 115(2) 1_555 1_555 1_555 1_555 yes
C(8) C(9) W(1) C(11) 78(1) 1_555 1_555 1_555 1_555 yes
C(8) C(9) W(1) C(12) 36(1) 1_555 1_555 1_555 1_555 yes
C(8) C(9) C(10) C(11) 0(3) 1_555 1_555 1_555 1_555 yes
C(8) C(9) C(10) C(15) 179(2) 1_555 1_555 1_555 1_555 yes
C(8) C(12) W(1) C(9) -36(1) 1_555 1_555 1_555 1_555 yes
C(8) C(12) W(1) C(10) -76(1) 1_555 1_555 1_555 1_555 yes
C(8) C(12) W(1) C(11) -112(2) 1_555 1_555 1_555 1_555 yes
C(8) C(12) C(11) C(10) 4(3) 1_555 1_555 1_555 1_555 yes
C(8) C(12) C(11) C(16) -174(2) 1_555 1_555 1_555 1_555 yes
C(9) W(1) C(8) C(12) 117(2) 1_555 1_555 1_555 1_555 yes
C(9) W(1) C(8) C(13) -118(2) 1_555 1_555 1_555 1_555 yes
C(9) W(1) C(10) C(11) -115(2) 1_555 1_555 1_555 1_555 yes
C(9) W(1) C(10) C(15) 123(3) 1_555 1_555 1_555 1_555 yes
C(9) W(1) C(11) C(10) 37(1) 1_555 1_555 1_555 1_555 yes
C(9) W(1) C(11) C(12) -80(1) 1_555 1_555 1_555 1_555 yes
C(9) W(1) C(11) C(16) 161(2) 1_555 1_555 1_555 1_555 yes
C(9) W(1) C(12) C(11) 76(1) 1_555 1_555 1_555 1_555 yes
C(9) W(1) C(12) C(17) -157(2) 1_555 1_555 1_555 1_555 yes
C(9) C(8) W(1) C(10) -37(1) 1_555 1_555 1_555 1_555 yes
C(9) C(8) W(1) C(11) -77(1) 1_555 1_555 1_555 1_555 yes
C(9) C(8) W(1) C(12) -117(2) 1_555 1_555 1_555 1_555 yes
C(9) C(8) C(12) C(11) -4(3) 1_555 1_555 1_555 1_555 yes
C(9) C(8) C(12) C(17) -171(2) 1_555 1_555 1_555 1_555 yes
C(9) C(10) W(1) C(11) 115(2) 1_555 1_555 1_555 1_555 yes
C(9) C(10) W(1) C(12) 79(1) 1_555 1_555 1_555 1_555 yes
C(9) C(10) C(11) C(12) -2(3) 1_555 1_555 1_555 1_555 yes
C(9) C(10) C(11) C(16) 176(2) 1_555 1_555 1_555 1_555 yes
C(10) W(1) C(8) C(12) 79(1) 1_555 1_555 1_555 1_555 yes
C(10) W(1) C(8) C(13) -156(2) 1_555 1_555 1_555 1_555 yes
C(10) W(1) C(9) C(14) -121(3) 1_555 1_555 1_555 1_555 yes
C(10) W(1) C(11) C(12) -118(2) 1_555 1_555 1_555 1_555 yes
C(10) W(1) C(11) C(16) 124(2) 1_555 1_555 1_555 1_555 yes
C(10) W(1) C(12) C(11) 35(1) 1_555 1_555 1_555 1_555 yes
C(10) W(1) C(12) C(17) 161(3) 1_555 1_555 1_555 1_555 yes
C(10) C(9) W(1) C(11) -36(1) 1_555 1_555 1_555 1_555 yes
C(10) C(9) W(1) C(12) -78(1) 1_555 1_555 1_555 1_555 yes
C(10) C(9) C(8) C(12) 3(3) 1_555 1_555 1_555 1_555 yes
C(10) C(9) C(8) C(13) -175(2) 1_555 1_555 1_555 1_555 yes
C(10) C(11) W(1) C(12) 118(2) 1_555 1_555 1_555 1_555 yes
C(10) C(11) C(12) C(17) 170(2) 1_555 1_555 1_555 1_555 yes
C(11) W(1) C(8) C(12) 39(1) 1_555 1_555 1_555 1_555 yes
C(11) W(1) C(8) C(13) 163(2) 1_555 1_555 1_555 1_555 yes
C(11) W(1) C(9) C(14) -157(2) 1_555 1_555 1_555 1_555 yes
C(11) W(1) C(10) C(15) -120(3) 1_555 1_555 1_555 1_555 yes
C(11) W(1) C(12) C(17) 126(3) 1_555 1_555 1_555 1_555 yes
C(11) C(10) W(1) C(12) -36(1) 1_555 1_555 1_555 1_555 yes
C(11) C(10) C(9) C(14) -169(2) 1_555 1_555 1_555 1_555 yes
C(11) C(12) C(8) C(13) 173(2) 1_555 1_555 1_555 1_555 yes
C(12) W(1) C(8) C(13) 124(2) 1_555 1_555 1_555 1_555 yes
C(12) W(1) C(9) C(14) 160(2) 1_555 1_555 1_555 1_555 yes
C(12) W(1) C(10) C(15) -157(2) 1_555 1_555 1_555 1_555 yes
C(12) W(1) C(11) C(16) -117(2) 1_555 1_555 1_555 1_555 yes
C(12) C(8) C(9) C(14) 172(2) 1_555 1_555 1_555 1_555 yes
C(12) C(11) C(10) C(15) 177(2) 1_555 1_555 1_555 1_555 yes
C(13) C(8) C(9) C(14) -6(4) 1_555 1_555 1_555 1_555 yes
C(13) C(8) C(12) C(17) 6(4) 1_555 1_555 1_555 1_555 yes
C(14) C(9) C(10) C(15) 10(4) 1_555 1_555 1_555 1_555 yes
C(15) C(10) C(11) C(16) -3(4) 1_555 1_555 1_555 1_555 yes
C(16) C(11) C(12) C(17) -8(4) 1_555 1_555 1_555 1_555 yes
C(18) W(2) C(19) C(20) 112(2) 1_555 1_555 1_555 1_555 yes
C(18) W(2) C(19) C(24) -129(3) 1_555 1_555 1_555 1_555 yes
C(18) W(2) C(20) C(19) -37(1) 1_555 1_555 1_555 1_555 yes
C(18) W(2) C(20) C(21) 75(1) 1_555 1_555 1_555 1_555 yes
C(18) W(2) C(20) C(25) -159(3) 1_555 1_555 1_555 1_555 yes
C(18) W(2) C(21) C(20) -81(1) 1_555 1_555 1_555 1_555 yes
C(18) W(2) C(21) C(22) 36(1) 1_555 1_555 1_555 1_555 yes
C(18) W(2) C(21) C(26) 156(2) 1_555 1_555 1_555 1_555 yes
C(18) W(2) C(22) C(21) -114(2) 1_555 1_555 1_555 1_555 yes
C(18) W(2) C(22) C(27) 127(3) 1_555 1_555 1_555 1_555 yes
C(18) C(19) W(2) C(20) -112(2) 1_555 1_555 1_555 1_555 yes
C(18) C(19) W(2) C(21) -75(1) 1_555 1_555 1_555 1_555 yes
C(18) C(19) W(2) C(22) -33(1) 1_555 1_555 1_555 1_555 yes
C(18) C(19) C(20) C(21) -3(3) 1_555 1_555 1_555 1_555 yes
C(18) C(19) C(20) C(25) -174(2) 1_555 1_555 1_555 1_555 yes
C(18) C(22) W(2) C(19) 34(1) 1_555 1_555 1_555 1_555 yes
C(18) C(22) W(2) C(20) 79(1) 1_555 1_555 1_555 1_555 yes
C(18) C(22) W(2) C(21) 114(2) 1_555 1_555 1_555 1_555 yes
C(18) C(22) C(21) C(20) -1(3) 1_555 1_555 1_555 1_555 yes
C(18) C(22) C(21) C(26) 178(2) 1_555 1_555 1_555 1_555 yes
C(19) W(2) C(18) C(22) -120(2) 1_555 1_555 1_555 1_555 yes
C(19) W(2) C(18) C(23) 117(3) 1_555 1_555 1_555 1_555 yes
C(19) W(2) C(20) C(21) 113(2) 1_555 1_555 1_555 1_555 yes
C(19) W(2) C(20) C(25) -121(3) 1_555 1_555 1_555 1_555 yes
C(19) W(2) C(21) C(20) -40(1) 1_555 1_555 1_555 1_555 yes
C(19) W(2) C(21) C(22) 76(1) 1_555 1_555 1_555 1_555 yes
C(19) W(2) C(21) C(26) -163(2) 1_555 1_555 1_555 1_555 yes
C(19) W(2) C(22) C(21) -79(1) 1_555 1_555 1_555 1_555 yes
C(19) W(2) C(22) C(27) 162(3) 1_555 1_555 1_555 1_555 yes
C(19) C(18) W(2) C(20) 41(1) 1_555 1_555 1_555 1_555 yes
C(19) C(18) W(2) C(21) 80(1) 1_555 1_555 1_555 1_555 yes
C(19) C(18) W(2) C(22) 120(2) 1_555 1_555 1_555 1_555 yes
C(19) C(18) C(22) C(21) 0(3) 1_555 1_555 1_555 1_555 yes
C(19) C(18) C(22) C(27) 171(3) 1_555 1_555 1_555 1_555 yes
C(19) C(20) W(2) C(21) -113(2) 1_555 1_555 1_555 1_555 yes
C(19) C(20) W(2) C(22) -76(1) 1_555 1_555 1_555 1_555 yes
C(19) C(20) C(21) C(22) 3(3) 1_555 1_555 1_555 1_555 yes
C(19) C(20) C(21) C(26) -176(2) 1_555 1_555 1_555 1_555 yes
C(20) W(2) C(18) C(22) -78(1) 1_555 1_555 1_555 1_555 yes
C(20) W(2) C(18) C(23) 158(3) 1_555 1_555 1_555 1_555 yes
C(20) W(2) C(19) C(24) 118(3) 1_555 1_555 1_555 1_555 yes
C(20) W(2) C(21) C(22) 117(2) 1_555 1_555 1_555 1_555 yes
C(20) W(2) C(21) C(26) -122(3) 1_555 1_555 1_555 1_555 yes
C(20) W(2) C(22) C(21) -34(1) 1_555 1_555 1_555 1_555 yes
C(20) W(2) C(22) C(27) -153(3) 1_555 1_555 1_555 1_555 yes
C(20) C(19) W(2) C(21) 36(1) 1_555 1_555 1_555 1_555 yes
C(20) C(19) W(2) C(22) 78(1) 1_555 1_555 1_555 1_555 yes
C(20) C(19) C(18) C(22) 2(3) 1_555 1_555 1_555 1_555 yes
C(20) C(19) C(18) C(23) 176(2) 1_555 1_555 1_555 1_555 yes
C(20) C(21) W(2) C(22) -117(2) 1_555 1_555 1_555 1_555 yes
C(20) C(21) C(22) C(27) -174(2) 1_555 1_555 1_555 1_555 yes
C(21) W(2) C(18) C(22) -39(1) 1_555 1_555 1_555 1_555 yes
C(21) W(2) C(18) C(23) -161(3) 1_555 1_555 1_555 1_555 yes
C(21) W(2) C(19) C(24) 155(3) 1_555 1_555 1_555 1_555 yes
C(21) W(2) C(20) C(25) 124(3) 1_555 1_555 1_555 1_555 yes
C(21) W(2) C(22) C(27) -118(3) 1_555 1_555 1_555 1_555 yes
C(21) C(20) W(2) C(22) 37(1) 1_555 1_555 1_555 1_555 yes
C(21) C(20) C(19) C(24) 170(2) 1_555 1_555 1_555 1_555 yes
C(21) C(22) C(18) C(23) -174(2) 1_555 1_555 1_555 1_555 yes
C(22) W(2) C(18) C(23) -122(3) 1_555 1_555 1_555 1_555 yes
C(22) W(2) C(19) C(24) -162(3) 1_555 1_555 1_555 1_555 yes
C(22) W(2) C(20) C(25) 161(3) 1_555 1_555 1_555 1_555 yes
C(22) W(2) C(21) C(26) 120(3) 1_555 1_555 1_555 1_555 yes
C(22) C(18) C(19) C(24) -170(3) 1_555 1_555 1_555 1_555 yes
C(22) C(21) C(20) C(25) 173(2) 1_555 1_555 1_555 1_555 yes
C(23) C(18) C(19) C(24) 2(5) 1_555 1_555 1_555 1_555 yes
C(23) C(18) C(22) C(27) -2(5) 1_555 1_555 1_555 1_555 yes
C(24) C(19) C(20) C(25) 0(4) 1_555 1_555 1_555 1_555 yes
C(25) C(20) C(21) C(26) -6(5) 1_555 1_555 1_555 1_555 yes
C(26) C(21) C(22) C(27) 5(4) 1_555 1_555 1_555 1_555 yes
C(28) S(7) W(3) C(35) 176(1) 1_555 1_555 1_555 1_555 yes
C(28) S(7) W(3) C(36) 147(1) 1_555 1_555 1_555 1_555 yes
C(28) S(7) W(3) C(37) 161(1) 1_555 1_555 1_555 1_555 yes
C(28) S(7) W(3) C(38) -163(1) 1_555 1_555 1_555 1_555 yes
C(28) S(7) W(3) C(39) -150(1) 1_555 1_555 1_555 1_555 yes
C(28) C(29) N(2) C(33) 178(2) 1_555 1_555 1_555 1_555 yes
C(28) C(29) C(30) C(31) 177(2) 1_555 1_555 1_555 1_555 yes
C(29) N(2) C(33) C(32) 4(4) 1_555 1_555 1_555 1_555 yes
C(29) N(2) C(33) C(34) -176(2) 1_555 1_555 1_555 1_555 yes
C(29) C(30) C(31) C(32) 3(4) 1_555 1_555 1_555 1_555 yes
C(30) C(29) N(2) C(33) -2(4) 1_555 1_555 1_555 1_555 yes
C(30) C(31) C(32) C(33) -2(5) 1_555 1_555 1_555 1_555 yes
C(31) C(32) C(33) C(34) 179(2) 1_555 1_555 1_555 1_555 yes
C(34) S(10) W(4) C(45) -169(1) 1_555 1_555 1_555 1_555 yes
C(34) S(10) W(4) C(46) -151(1) 1_555 1_555 1_555 1_555 yes
C(34) S(10) W(4) C(47) -176(1) 1_555 1_555 1_555 1_555 yes
C(34) S(10) W(4) C(48) 148(1) 1_555 1_555 1_555 1_555 yes
C(34) S(10) W(4) C(49) 157(1) 1_555 1_555 1_555 1_555 yes
C(35) W(3) C(36) C(37) -118(2) 1_555 1_555 1_555 1_555 yes
C(35) W(3) C(36) C(41) 111(3) 1_555 1_555 1_555 1_555 yes
C(35) W(3) C(37) C(36) 37(1) 1_555 1_555 1_555 1_555 yes
C(35) W(3) C(37) C(38) -79(1) 1_555 1_555 1_555 1_555 yes
C(35) W(3) C(37) C(42) 163(2) 1_555 1_555 1_555 1_555 yes
C(35) W(3) C(38) C(37) 77(1) 1_555 1_555 1_555 1_555 yes
C(35) W(3) C(38) C(39) -38(1) 1_555 1_555 1_555 1_555 yes
C(35) W(3) C(38) C(43) -159(2) 1_555 1_555 1_555 1_555 yes
C(35) W(3) C(39) C(38) 115(2) 1_555 1_555 1_555 1_555 yes
C(35) W(3) C(39) C(44) -116(3) 1_555 1_555 1_555 1_555 yes
C(35) C(36) W(3) C(37) 118(2) 1_555 1_555 1_555 1_555 yes
C(35) C(36) W(3) C(38) 80(1) 1_555 1_555 1_555 1_555 yes
C(35) C(36) W(3) C(39) 40(1) 1_555 1_555 1_555 1_555 yes
C(35) C(36) C(37) C(38) 0(3) 1_555 1_555 1_555 1_555 yes
C(35) C(36) C(37) C(42) 174(2) 1_555 1_555 1_555 1_555 yes
C(35) C(39) W(3) C(36) -39(1) 1_555 1_555 1_555 1_555 yes
C(35) C(39) W(3) C(37) -77(1) 1_555 1_555 1_555 1_555 yes
C(35) C(39) W(3) C(38) -115(2) 1_555 1_555 1_555 1_555 yes
C(35) C(39) C(38) C(37) -3(3) 1_555 1_555 1_555 1_555 yes
C(35) C(39) C(38) C(43) -174(2) 1_555 1_555 1_555 1_555 yes
C(36) W(3) C(35) C(39) 110(2) 1_555 1_555 1_555 1_555 yes
C(36) W(3) C(35) C(40) -128(3) 1_555 1_555 1_555 1_555 yes
C(36) W(3) C(37) C(38) -116(2) 1_555 1_555 1_555 1_555 yes
C(36) W(3) C(37) C(42) 125(3) 1_555 1_555 1_555 1_555 yes
C(36) W(3) C(38) C(37) 34(1) 1_555 1_555 1_555 1_555 yes
C(36) W(3) C(38) C(39) -81(1) 1_555 1_555 1_555 1_555 yes
C(36) W(3) C(38) C(43) 158(2) 1_555 1_555 1_555 1_555 yes
C(36) W(3) C(39) C(38) 75(1) 1_555 1_555 1_555 1_555 yes
C(36) W(3) C(39) C(44) -156(2) 1_555 1_555 1_555 1_555 yes
C(36) C(35) W(3) C(37) -33(1) 1_555 1_555 1_555 1_555 yes
C(36) C(35) W(3) C(38) -74(1) 1_555 1_555 1_555 1_555 yes
C(36) C(35) W(3) C(39) -110(2) 1_555 1_555 1_555 1_555 yes
C(36) C(35) C(39) C(38) 2(3) 1_555 1_555 1_555 1_555 yes
C(36) C(35) C(39) C(44) -173(2) 1_555 1_555 1_555 1_555 yes
C(36) C(37) W(3) C(38) 116(2) 1_555 1_555 1_555 1_555 yes
C(36) C(37) W(3) C(39) 80(1) 1_555 1_555 1_555 1_555 yes
C(36) C(37) C(38) C(39) 2(3) 1_555 1_555 1_555 1_555 yes
C(36) C(37) C(38) C(43) 173(2) 1_555 1_555 1_555 1_555 yes
C(37) W(3) C(35) C(39) 77(1) 1_555 1_555 1_555 1_555 yes
C(37) W(3) C(35) C(40) -161(2) 1_555 1_555 1_555 1_555 yes
C(37) W(3) C(36) C(41) -129(3) 1_555 1_555 1_555 1_555 yes
C(37) W(3) C(38) C(39) -115(2) 1_555 1_555 1_555 1_555 yes
C(37) W(3) C(38) C(43) 123(3) 1_555 1_555 1_555 1_555 yes
C(37) W(3) C(39) C(38) 37(1) 1_555 1_555 1_555 1_555 yes
C(37) W(3) C(39) C(44) 165(2) 1_555 1_555 1_555 1_555 yes
C(37) C(36) W(3) C(38) -38(1) 1_555 1_555 1_555 1_555 yes
C(37) C(36) W(3) C(39) -78(1) 1_555 1_555 1_555 1_555 yes
C(37) C(36) C(35) C(39) -1(3) 1_555 1_555 1_555 1_555 yes
C(37) C(36) C(35) C(40) -175(2) 1_555 1_555 1_555 1_555 yes
C(37) C(38) W(3) C(39) 115(2) 1_555 1_555 1_555 1_555 yes
C(37) C(38) C(39) C(44) 172(2) 1_555 1_555 1_555 1_555 yes
C(38) W(3) C(35) C(39) 35(1) 1_555 1_555 1_555 1_555 yes
C(38) W(3) C(35) C(40) 156(2) 1_555 1_555 1_555 1_555 yes
C(38) W(3) C(36) C(41) -167(3) 1_555 1_555 1_555 1_555 yes
C(38) W(3) C(37) C(42) -117(3) 1_555 1_555 1_555 1_555 yes
C(38) W(3) C(39) C(44) 127(3) 1_555 1_555 1_555 1_555 yes
C(38) C(37) W(3) C(39) -36(1) 1_555 1_555 1_555 1_555 yes
C(38) C(37) C(36) C(41) -173(2) 1_555 1_555 1_555 1_555 yes
C(38) C(39) C(35) C(40) 177(2) 1_555 1_555 1_555 1_555 yes
C(39) W(3) C(35) C(40) 120(3) 1_555 1_555 1_555 1_555 yes
C(39) W(3) C(36) C(41) 151(2) 1_555 1_555 1_555 1_555 yes
C(39) W(3) C(37) C(42) -153(2) 1_555 1_555 1_555 1_555 yes
C(39) W(3) C(38) C(43) -120(3) 1_555 1_555 1_555 1_555 yes
C(39) C(35) C(36) C(41) 172(2) 1_555 1_555 1_555 1_555 yes
C(39) C(38) C(37) C(42) -173(2) 1_555 1_555 1_555 1_555 yes
C(40) C(35) C(36) C(41) -1(4) 1_555 1_555 1_555 1_555 yes
C(40) C(35) C(39) C(44) 1(4) 1_555 1_555 1_555 1_555 yes
C(41) C(36) C(37) C(42) 2(5) 1_555 1_555 1_555 1_555 yes
C(42) C(37) C(38) C(43) -2(4) 1_555 1_555 1_555 1_555 yes
C(43) C(38) C(39) C(44) 1(5) 1_555 1_555 1_555 1_555 yes
C(45) W(4) C(46) C(47) -116(2) 1_555 1_555 1_555 1_555 yes
C(45) W(4) C(46) C(51) 125(3) 1_555 1_555 1_555 1_555 yes
C(45) W(4) C(47) C(46) 34(1) 1_555 1_555 1_555 1_555 yes
C(45) W(4) C(47) C(48) -75(1) 1_555 1_555 1_555 1_555 yes
C(45) W(4) C(47) C(52) 158(3) 1_555 1_555 1_555 1_555 yes
C(45) W(4) C(48) C(47) 81(1) 1_555 1_555 1_555 1_555 yes
C(45) W(4) C(48) C(49) -35(1) 1_555 1_555 1_555 1_555 yes
C(45) W(4) C(48) C(53) -159(3) 1_555 1_555 1_555 1_555 yes
C(45) W(4) C(49) C(48) 118(2) 1_555 1_555 1_555 1_555 yes
C(45) W(4) C(49) C(54) -119(3) 1_555 1_555 1_555 1_555 yes
C(45) C(46) W(4) C(47) 116(2) 1_555 1_555 1_555 1_555 yes
C(45) C(46) W(4) C(48) 77(1) 1_555 1_555 1_555 1_555 yes
C(45) C(46) W(4) C(49) 38(1) 1_555 1_555 1_555 1_555 yes
C(45) C(46) C(47) C(48) 3(3) 1_555 1_555 1_555 1_555 yes
C(45) C(46) C(47) C(52) 178(2) 1_555 1_555 1_555 1_555 yes
C(45) C(49) W(4) C(46) -37(1) 1_555 1_555 1_555 1_555 yes
C(45) C(49) W(4) C(47) -82(1) 1_555 1_555 1_555 1_555 yes
C(45) C(49) W(4) C(48) -118(2) 1_555 1_555 1_555 1_555 yes
C(45) C(49) C(48) C(47) 3(3) 1_555 1_555 1_555 1_555 yes
C(45) C(49) C(48) C(53) -169(3) 1_555 1_555 1_555 1_555 yes
C(46) W(4) C(45) C(49) 113(2) 1_555 1_555 1_555 1_555 yes
C(46) W(4) C(45) C(50) -124(3) 1_555 1_555 1_555 1_555 yes
C(46) W(4) C(47) C(48) -110(2) 1_555 1_555 1_555 1_555 yes
C(46) W(4) C(47) C(52) 123(3) 1_555 1_555 1_555 1_555 yes
C(46) W(4) C(48) C(47) 41(1) 1_555 1_555 1_555 1_555 yes
C(46) W(4) C(48) C(49) -75(1) 1_555 1_555 1_555 1_555 yes
C(46) W(4) C(48) C(53) 160(3) 1_555 1_555 1_555 1_555 yes
C(46) W(4) C(49) C(48) 80(2) 1_555 1_555 1_555 1_555 yes
C(46) W(4) C(49) C(54) -157(2) 1_555 1_555 1_555 1_555 yes
C(46) C(45) W(4) C(47) -38(1) 1_555 1_555 1_555 1_555 yes
C(46) C(45) W(4) C(48) -78(1) 1_555 1_555 1_555 1_555 yes
C(46) C(45) W(4) C(49) -113(2) 1_555 1_555 1_555 1_555 yes
C(46) C(45) C(49) C(48) 0(3) 1_555 1_555 1_555 1_555 yes
C(46) C(45) C(49) C(54) -174(2) 1_555 1_555 1_555 1_555 yes
C(46) C(47) W(4) C(48) 110(2) 1_555 1_555 1_555 1_555 yes
C(46) C(47) W(4) C(49) 75(1) 1_555 1_555 1_555 1_555 yes
C(46) C(47) C(48) C(49) -4(3) 1_555 1_555 1_555 1_555 yes
C(46) C(47) C(48) C(53) 168(3) 1_555 1_555 1_555 1_555 yes
C(47) W(4) C(45) C(49) 75(1) 1_555 1_555 1_555 1_555 yes
C(47) W(4) C(45) C(50) -162(3) 1_555 1_555 1_555 1_555 yes
C(47) W(4) C(46) C(51) -117(3) 1_555 1_555 1_555 1_555 yes
C(47) W(4) C(48) C(49) -117(2) 1_555 1_555 1_555 1_555 yes
C(47) W(4) C(48) C(53) 119(3) 1_555 1_555 1_555 1_555 yes
C(47) W(4) C(49) C(48) 36(1) 1_555 1_555 1_555 1_555 yes
C(47) W(4) C(49) C(54) 157(2) 1_555 1_555 1_555 1_555 yes
C(47) C(46) W(4) C(48) -39(1) 1_555 1_555 1_555 1_555 yes
C(47) C(46) W(4) C(49) -78(1) 1_555 1_555 1_555 1_555 yes
C(47) C(46) C(45) C(49) -1(3) 1_555 1_555 1_555 1_555 yes
C(47) C(46) C(45) C(50) -174(2) 1_555 1_555 1_555 1_555 yes
C(47) C(48) W(4) C(49) 117(2) 1_555 1_555 1_555 1_555 yes
C(47) C(48) C(49) C(54) 177(2) 1_555 1_555 1_555 1_555 yes
C(48) W(4) C(45) C(49) 34(1) 1_555 1_555 1_555 1_555 yes
C(48) W(4) C(45) C(50) 157(3) 1_555 1_555 1_555 1_555 yes
C(48) W(4) C(46) C(51) -156(3) 1_555 1_555 1_555 1_555 yes
C(48) W(4) C(47) C(52) -126(3) 1_555 1_555 1_555 1_555 yes
C(48) W(4) C(49) C(54) 121(3) 1_555 1_555 1_555 1_555 yes
C(48) C(47) W(4) C(49) -35(1) 1_555 1_555 1_555 1_555 yes
C(48) C(47) C(46) C(51) -173(3) 1_555 1_555 1_555 1_555 yes
C(48) C(49) C(45) C(50) 171(2) 1_555 1_555 1_555 1_555 yes
C(49) W(4) C(45) C(50) 122(3) 1_555 1_555 1_555 1_555 yes
C(49) W(4) C(46) C(51) 163(3) 1_555 1_555 1_555 1_555 yes
C(49) W(4) C(47) C(52) -161(3) 1_555 1_555 1_555 1_555 yes
C(49) W(4) C(48) C(53) -123(3) 1_555 1_555 1_555 1_555 yes
C(49) C(45) C(46) C(51) 174(3) 1_555 1_555 1_555 1_555 yes
C(49) C(48) C(47) C(52) -178(3) 1_555 1_555 1_555 1_555 yes
C(50) C(45) C(46) C(51) 2(5) 1_555 1_555 1_555 1_555 yes
C(50) C(45) C(49) C(54) -2(5) 1_555 1_555 1_555 1_555 yes
C(51) C(46) C(47) C(52) 1(5) 1_555 1_555 1_555 1_555 yes
C(52) C(47) C(48) C(53) -5(5) 1_555 1_555 1_555 1_555 yes
C(53) C(48) C(49) C(54) 4(5) 1_555 1_555 1_555 1_555 yes
